data_1566925
loop_
_publ_author_name
'Fang, Shuai'
'Wang, Mengbin'
'Wu, Yating'
'Guo, Qing-Hui'
'Li, Errui'
'Li, Hao'
'Huang, Feihe'

_publ_section_title
;
 Cagearenes: synthesis, characterization, and application for programmed
 vapor release
;
_journal_name_full 'Chemical Science'
_journal_paper_doi 10.1039/D2SC01782B
_journal_year 2022
_chemical_formula_moiety 'C105 H96 O12, C9 H12'
_chemical_formula_sum 'C114 H108 O12'
_chemical_formula_weight 1670.00
_space_group_crystal_system triclinic
_space_group_IT_number 2
_space_group_name_Hall '-P 1'
_space_group_name_H-M_alt 'P -1'
_atom_sites_solution_hydrogens geom
_atom_sites_solution_primary dual
_audit_creation_date 2021-06-08
_audit_creation_method
;
Olex2 1.2
(compiled 2018.05.29 svn.r3508 for OlexSys, GUI svn.r5506)
;
_audit_update_record
;
2021-10-18 deposited with the CCDC.	2022-05-04 downloaded from the CCDC.
;
_cell_angle_alpha 112.073(13)
_cell_angle_beta 103.948(14)
_cell_angle_gamma 93.107(10)
_cell_formula_units_Z 2
_cell_length_a 13.898(4)
_cell_length_b 19.031(6)
_cell_length_c 24.191(8)
_cell_measurement_reflns_used 9728
_cell_measurement_temperature 170(2)
_cell_measurement_theta_max 27.00
_cell_measurement_theta_min 2.35
_cell_volume 5680(3)
_computing_cell_refinement 'SAINT V8.40B (Bruker Nano, Inc., 2019)'
_computing_data_collection 'Bruker Instrument Service vV6.2.14'
_computing_data_reduction 'SAINT V8.40B (Bruker Nano, Inc., 2019)'
_computing_molecular_graphics 'Olex2 (Dolomanov et al., 2009)'
_computing_publication_material 'Olex2 (Dolomanov et al., 2009)'
_computing_structure_refinement 'ShelXL (Sheldrick, 2015)'
_computing_structure_solution 'ShelXT (Sheldrick, 2015)'
_diffrn_ambient_temperature 170.0
_diffrn_measured_fraction_theta_full 0.999
_diffrn_measured_fraction_theta_max 0.993
_diffrn_measurement_device_type 'zju Bruker D8 Venture'
_diffrn_measurement_method '\f and \w scans'
_diffrn_radiation_type MoK\a
_diffrn_radiation_wavelength 0.71073
_diffrn_reflns_av_R_equivalents 0.0605
_diffrn_reflns_av_unetI/netI 0.0367
_diffrn_reflns_Laue_measured_fraction_full 0.999
_diffrn_reflns_Laue_measured_fraction_max 0.993
_diffrn_reflns_limit_h_max 17
_diffrn_reflns_limit_h_min -17
_diffrn_reflns_limit_k_max 24
_diffrn_reflns_limit_k_min -24
_diffrn_reflns_limit_l_max 30
_diffrn_reflns_limit_l_min -30
_diffrn_reflns_number 157316
_diffrn_reflns_point_group_measured_fraction_full 0.999
_diffrn_reflns_point_group_measured_fraction_max 0.993
_diffrn_reflns_theta_full 25.242
_diffrn_reflns_theta_max 27.166
_diffrn_reflns_theta_min 2.025
_diffrn_standards_number 0
_exptl_absorpt_coefficient_mu 0.062
_exptl_absorpt_correction_T_max 0.7455
_exptl_absorpt_correction_T_min 0.7218
_exptl_absorpt_correction_type multi-scan
_exptl_absorpt_process_details
;
SADABS-2016/2 (Bruker,2016/2) was used for absorption correction.
wR2(int) was 0.1124 before and 0.0589 after correction.
The Ratio of minimum to maximum transmission is 0.9682.
The \l/2 correction factor is Not present.
;
_exptl_crystal_colour colourless
_exptl_crystal_colour_primary colourless
_exptl_crystal_density_diffrn 0.977
_exptl_crystal_description block
_exptl_crystal_F_000 1776
_exptl_crystal_size_max 0.35
_exptl_crystal_size_mid 0.25
_exptl_crystal_size_min 0.09
_refine_diff_density_max 0.542
_refine_diff_density_min -0.276
_refine_diff_density_rms 0.041
_refine_ls_extinction_method none
_refine_ls_goodness_of_fit_ref 0.979
_refine_ls_hydrogen_treatment constr
_refine_ls_matrix_type full
_refine_ls_number_parameters 1190
_refine_ls_number_reflns 25049
_refine_ls_number_restraints 41
_refine_ls_restrained_S_all 0.985
_refine_ls_R_factor_all 0.0799
_refine_ls_R_factor_gt 0.0550
_refine_ls_shift/su_max 0.001
_refine_ls_shift/su_mean 0.000
_refine_ls_structure_factor_coef Fsqd
_refine_ls_weighting_details 'w=1/[\s^2^(Fo^2^)+(0.0800P)^2^+1.9040P] where P=(Fo^2^+2Fc^2^)/3'
_refine_ls_weighting_scheme calc
_refine_ls_wR_factor_gt 0.1430
_refine_ls_wR_factor_ref 0.1620
_reflns_Friedel_coverage 0.000
_reflns_number_gt 17618
_reflns_number_total 25049
_reflns_threshold_expression 'I > 2\s(I)'
_cod_data_source_file d2sc01782b2.cif
_cod_data_source_block mo_210601_fang_699_135_0m
_cod_database_code 1566925
_shelx_shelxl_version_number 2018/3
_shelx_space_group_comment
;
The symmetry employed for this shelxl refinement is uniquely defined
by the following loop, which should always be used as a source of
symmetry information in preference to the above space-group names.
They are only intended as comments.
;
_shelx_estimated_absorpt_t_max 0.994
_shelx_estimated_absorpt_t_min 0.979
_olex2_refinement_description
;
1. Fixed Uiso
 At 1.2 times of:
  All C(H) groups, All C(H,H) groups
 At 1.5 times of:
  All C(H,H,H) groups
2. Restrained distances
 C83-O9 \\sim C84-O9A
 with sigma of 0.02
 O9-C88 \\sim O9A-C88A
 with sigma of 0.02
 C83-O9A \\sim C84-O9
 with sigma of 0.02
 C86-O10 \\sim C87-O10A
 with sigma of 0.02
 O10-C89 \\sim O10-C89A
 with sigma of 0.02
 C86-O10A \\sim C87-O10
 with sigma of 0.02
3. Uiso/Uaniso restraints and constraints
O9 \\sim C88 \\sim O9A \\sim C88A: within 1.7A with sigma of 0.02 and sigma for
terminal atoms of 0.04
O10 \\sim C89 \\sim O10A \\sim C89A: within 1.7A with sigma of 0.02 and sigma
for terminal atoms of 0.04
4. Others
 Sof(H83)=Sof(O9A)=Sof(C88A)=Sof(H88D)=Sof(H88E)=Sof(H88F)=1-FVAR(1)
 Sof(O9)=Sof(H84)=Sof(C88)=Sof(H88A)=Sof(H88B)=Sof(H88C)=FVAR(1)
 Sof(H86)=Sof(O10A)=Sof(C89A)=Sof(H89D)=Sof(H89E)=Sof(H89F)=1-FVAR(2)
 Sof(O10)=Sof(H87)=Sof(C89)=Sof(H89A)=Sof(H89B)=Sof(H89C)=FVAR(2)
5.a Secondary CH2 refined with riding coordinates:
 C13(H13A,H13B), C22(H22A,H22B), C31(H31A,H31B), C50(H50A,H50B), C59(H59A,
 H59B), C68(H68A,H68B), C81(H81A,H81B), C90(H90A,H90B), C99(H99A,H99B)
5.b Aromatic/amide H refined with riding coordinates:
 C2(H2), C4(H4), C6(H6), C8(H8), C9(H9), C11(H11), C12(H12), C15(H15),
 C18(H18), C24(H24), C27(H27), C33(H33), C34(H34), C36(H36), C37(H37), C39(H39),
  C41(H41), C43(H43), C45(H45), C46(H46), C48(H48), C49(H49), C52(H52),
 C55(H55), C61(H61), C64(H64), C70(H70), C71(H71), C73(H73), C74(H74), C76(H76),
  C77(H77), C79(H79), C80(H80), C83(H83), C84(H84), C86(H86), C87(H87),
 C93(H93), C96(H96), C101(H101), C102(H102), C104(H104), C105(H105), C107(H107),
  C109(H109), C111(H111)
5.c Idealised Me refined as rotating group:
 C20(H20A,H20B,H20C), C21(H21A,H21B,H21C), C29(H29A,H29B,H29C), C30(H30A,H30B,
 H30C), C57(H57A,H57B,H57C), C58(H58A,H58B,H58C), C66(H66A,H66B,H66C), C67(H67A,
 H67B,H67C), C88(H88A,H88B,H88C), C89(H89A,H89B,H89C), C97(H97A,H97B,H97C),
 C98(H98A,H98B,H98C), C112(H11A,H11B,H11C), C113(H11D,H11E,H11F), C114(H11G,
 H11H,H11I), C88A(H88D,H88E,H88F), C89A(H89D,H89E,H89F)
;
_olex2_submission_special_instructions 'No special instructions were received'

loop_
_space_group_symop_operation_xyz
'x, y, z'
'-x, -y, -z'

loop_
_atom_site_label
_atom_site_type_symbol
_atom_site_fract_x
_atom_site_fract_y
_atom_site_fract_z
_atom_site_U_iso_or_equiv
_atom_site_adp_type
_atom_site_occupancy
_atom_site_site_symmetry_order
_atom_site_calc_flag
_atom_site_refinement_flags_posn
_atom_site_refinement_flags_adp
_atom_site_refinement_flags_occupancy
_atom_site_disorder_assembly
_atom_site_disorder_group
O1 O 0.08559(9) 0.42301(7) 0.27030(6) 0.0410(3) Uani 1 1 d . . . . .
O2 O 0.01988(9) 0.59544(7) 0.49551(6) 0.0407(3) Uani 1 1 d . . . . .
O3 O 0.09452(10) 0.21332(8) 0.35214(7) 0.0493(3) Uani 1 1 d . . . . .
O4 O -0.27367(9) 0.28906(7) 0.26516(6) 0.0468(3) Uani 1 1 d . . . . .
O5 O 0.58088(9) -0.21187(6) 0.60488(6) 0.0399(3) Uani 1 1 d . . . . .
O6 O 0.62829(10) 0.08941(7) 0.77363(6) 0.0460(3) Uani 1 1 d . . . . .
O7 O 0.59405(10) 0.00605(8) 0.44931(6) 0.0506(3) Uani 1 1 d . . . . .
O8 O 0.88417(8) 0.01657(7) 0.65491(6) 0.0389(3) Uani 1 1 d . . . . .
O9 O 0.65744(15) 0.78923(12) 1.01288(9) 0.0659(6) Uani 0.814(4) 1 d D U P A 1
O10 O 0.53150(16) 0.57428(12) 1.09410(9) 0.0666(8) Uani 0.810(5) 1 d D U P B 1
O11 O 0.20202(13) 0.62202(10) 0.89142(7) 0.0720(5) Uani 1 1 d . . . . .
O12 O 0.25911(12) 0.64805(9) 1.13304(7) 0.0607(4) Uani 1 1 d . . . . .
C1 C 0.46907(12) 0.48634(9) 0.62931(8) 0.0349(4) Uani 1 1 d . . . . .
C2 C 0.50509(13) 0.52470(10) 0.69382(8) 0.0380(4) Uani 1 1 d . . . . .
H2 H 0.482311 0.571164 0.714148 0.046 Uiso 1 1 calc R . . . .
C3 C 0.57383(13) 0.49623(10) 0.72906(8) 0.0378(4) Uani 1 1 d . . . . .
C4 C 0.60670(13) 0.42800(10) 0.69858(8) 0.0374(4) Uani 1 1 d . . . . .
H4 H 0.652315 0.407615 0.722378 0.045 Uiso 1 1 calc R . . . .
C5 C 0.57435(12) 0.38904(9) 0.63420(8) 0.0337(3) Uani 1 1 d . . . . .
C6 C 0.50488(12) 0.41897(9) 0.60044(8) 0.0350(4) Uani 1 1 d . . . . .
H6 H 0.481363 0.392623 0.556494 0.042 Uiso 1 1 calc R . . . .
C7 C 0.39750(12) 0.51827(9) 0.59190(8) 0.0342(3) Uani 1 1 d . . . . .
C8 C 0.39502(13) 0.50319(11) 0.53065(8) 0.0422(4) Uani 1 1 d . . . . .
H8 H 0.435527 0.468495 0.511558 0.051 Uiso 1 1 calc R . . . .
C9 C 0.33538(14) 0.53720(11) 0.49678(9) 0.0427(4) Uani 1 1 d . . . . .
H9 H 0.336993 0.526266 0.455364 0.051 Uiso 1 1 calc R . . . .
C10 C 0.27305(12) 0.58706(9) 0.52196(8) 0.0335(3) Uani 1 1 d . . . . .
C11 C 0.27180(13) 0.60000(10) 0.58204(8) 0.0388(4) Uani 1 1 d . . . . .
H11 H 0.228384 0.632532 0.600101 0.047 Uiso 1 1 calc R . . . .
C12 C 0.33244(13) 0.56661(10) 0.61657(8) 0.0394(4) Uani 1 1 d . . . . .
H12 H 0.329684 0.576773 0.657682 0.047 Uiso 1 1 calc R . . . .
C13 C 0.21060(12) 0.62565(9) 0.48447(8) 0.0366(4) Uani 1 1 d . . . . .
H13A H 0.181578 0.666210 0.512053 0.044 Uiso 1 1 calc R . . . .
H13B H 0.254600 0.650514 0.468123 0.044 Uiso 1 1 calc R . . . .
C14 C 0.12678(12) 0.56922(9) 0.43091(8) 0.0335(3) Uani 1 1 d . . . . .
C15 C 0.14388(12) 0.52706(9) 0.37396(8) 0.0350(4) Uani 1 1 d . . . . .
H15 H 0.207085 0.537687 0.367747 0.042 Uiso 1 1 calc R . . . .
C16 C 0.07041(12) 0.46988(9) 0.32617(8) 0.0336(3) Uani 1 1 d . . . . .
C17 C -0.02423(12) 0.45499(9) 0.33326(8) 0.0317(3) Uani 1 1 d . . . . .
C18 C -0.04263(12) 0.49850(9) 0.38910(8) 0.0333(3) Uani 1 1 d . . . . .
H18 H -0.107380 0.490152 0.394175 0.040 Uiso 1 1 calc R . . . .
C19 C 0.03185(12) 0.55411(9) 0.43784(8) 0.0335(3) Uani 1 1 d . . . . .
C20 C 0.17966(17) 0.43782(15) 0.26047(11) 0.0677(6) Uani 1 1 d . . . . .
H20A H 0.180408 0.401406 0.219270 0.101 Uiso 1 1 calc GR . . . .
H20B H 0.233247 0.431944 0.292393 0.101 Uiso 1 1 calc GR . . . .
H20C H 0.190406 0.490368 0.262938 0.101 Uiso 1 1 calc GR . . . .
C21 C -0.07744(14) 0.58530(11) 0.50369(9) 0.0439(4) Uani 1 1 d . . . . .
H21A H -0.126237 0.598789 0.474131 0.066 Uiso 1 1 calc GR . . . .
H21B H -0.076148 0.618585 0.546229 0.066 Uiso 1 1 calc GR . . . .
H21C H -0.096776 0.531556 0.496347 0.066 Uiso 1 1 calc GR . . . .
C22 C -0.10292(12) 0.38952(9) 0.28392(8) 0.0337(3) Uani 1 1 d . . . . .
H22A H -0.093142 0.380001 0.242649 0.040 Uiso 1 1 calc R . . . .
H22B H -0.170395 0.403925 0.283536 0.040 Uiso 1 1 calc R . . . .
C23 C -0.09740(12) 0.31622(9) 0.29545(7) 0.0306(3) Uani 1 1 d . . . . .
C24 C -0.00456(12) 0.29655(10) 0.31603(8) 0.0349(4) Uani 1 1 d . . . . .
H24 H 0.054802 0.327610 0.320192 0.042 Uiso 1 1 calc R . . . .
C25 C 0.00376(13) 0.23319(10) 0.33057(8) 0.0362(4) Uani 1 1 d . . . . .
C26 C -0.08175(13) 0.18665(9) 0.32530(8) 0.0369(4) Uani 1 1 d . . . . .
C27 C -0.17515(13) 0.20509(10) 0.30323(8) 0.0381(4) Uani 1 1 d . . . . .
H27 H -0.234518 0.173719 0.298669 0.046 Uiso 1 1 calc R . . . .
C28 C -0.18328(12) 0.26866(9) 0.28771(7) 0.0342(3) Uani 1 1 d . . . . .
C29 C 0.18226(14) 0.25972(13) 0.35674(12) 0.0582(6) Uani 1 1 d . . . . .
H29A H 0.179356 0.259905 0.315914 0.087 Uiso 1 1 calc GR . . . .
H29B H 0.241827 0.238865 0.370840 0.087 Uiso 1 1 calc GR . . . .
H29C H 0.186056 0.312349 0.386627 0.087 Uiso 1 1 calc GR . . . .
C30 C -0.36309(16) 0.24495(14) 0.26164(14) 0.0748(7) Uani 1 1 d . . . . .
H30A H -0.369176 0.191855 0.231926 0.112 Uiso 1 1 calc GR . . . .
H30B H -0.421500 0.267100 0.247840 0.112 Uiso 1 1 calc GR . . . .
H30C H -0.359962 0.245623 0.302746 0.112 Uiso 1 1 calc GR . . . .
C31 C -0.07310(15) 0.12022(10) 0.34496(8) 0.0418(4) Uani 1 1 d . . . . .
H31A H -0.024552 0.089926 0.326547 0.050 Uiso 1 1 calc R . . . .
H31B H -0.139176 0.086427 0.327515 0.050 Uiso 1 1 calc R . . . .
C32 C -0.04005(13) 0.14271(9) 0.41456(8) 0.0360(4) Uani 1 1 d . . . . .
C33 C -0.03435(13) 0.21679(9) 0.45804(8) 0.0370(4) Uani 1 1 d . . . . .
H33 H -0.055209 0.255463 0.444081 0.044 Uiso 1 1 calc R . . . .
C34 C 0.00102(13) 0.23535(9) 0.52113(8) 0.0370(4) Uani 1 1 d . . . . .
H34 H 0.004029 0.286532 0.549605 0.044 Uiso 1 1 calc R . . . .
C35 C 0.03240(12) 0.18058(9) 0.54391(8) 0.0346(3) Uani 1 1 d . . . . .
C36 C 0.02314(13) 0.10550(10) 0.50015(8) 0.0384(4) Uani 1 1 d . . . . .
H36 H 0.041622 0.066363 0.514096 0.046 Uiso 1 1 calc R . . . .
C37 C -0.01217(13) 0.08706(10) 0.43729(8) 0.0387(4) Uani 1 1 d . . . . .
H37 H -0.017694 0.035464 0.408812 0.046 Uiso 1 1 calc R . . . .
C38 C 0.07745(12) 0.20015(9) 0.61088(8) 0.0351(4) Uani 1 1 d . . . . .
C39 C 0.14970(12) 0.15879(10) 0.62946(8) 0.0368(4) Uani 1 1 d . . . . .
H39 H 0.169120 0.118676 0.598657 0.044 Uiso 1 1 calc R . . . .
C40 C 0.19370(12) 0.17506(10) 0.69195(8) 0.0372(4) Uani 1 1 d . . . . .
C41 C 0.16755(12) 0.23613(10) 0.73667(8) 0.0381(4) Uani 1 1 d . . . . .
H41 H 0.197910 0.248083 0.779434 0.046 Uiso 1 1 calc R . . . .
C42 C 0.09800(12) 0.28014(9) 0.72029(8) 0.0358(4) Uani 1 1 d . . . . .
C43 C 0.05245(12) 0.26053(9) 0.65717(8) 0.0352(4) Uani 1 1 d . . . . .
H43 H 0.003257 0.288905 0.645363 0.042 Uiso 1 1 calc R . . . .
C44 C 0.26678(12) 0.12793(10) 0.71054(8) 0.0369(4) Uani 1 1 d . . . . .
C45 C 0.34060(16) 0.15862(12) 0.76738(10) 0.0557(5) Uani 1 1 d . . . . .
H45 H 0.346433 0.211037 0.794235 0.067 Uiso 1 1 calc R . . . .
C46 C 0.40545(15) 0.11353(12) 0.78508(10) 0.0534(5) Uani 1 1 d . . . . .
H46 H 0.454969 0.135709 0.824226 0.064 Uiso 1 1 calc R . . . .
C47 C 0.40056(12) 0.03730(10) 0.74769(8) 0.0349(4) Uani 1 1 d . . . . .
C48 C 0.33102(15) 0.00807(11) 0.69037(9) 0.0476(4) Uani 1 1 d . . . . .
H48 H 0.327985 -0.043581 0.662771 0.057 Uiso 1 1 calc R . . . .
C49 C 0.26511(15) 0.05247(11) 0.67197(9) 0.0481(4) Uani 1 1 d . . . . .
H49 H 0.217769 0.030581 0.631992 0.058 Uiso 1 1 calc R . . . .
C50 C 0.47217(13) -0.01122(11) 0.76863(8) 0.0398(4) Uani 1 1 d . . . . .
H50A H 0.512539 0.019050 0.812169 0.048 Uiso 1 1 calc R . . . .
H50B H 0.432696 -0.056862 0.767539 0.048 Uiso 1 1 calc R . . . .
C51 C 0.54198(12) -0.03734(9) 0.72847(8) 0.0334(3) Uani 1 1 d . . . . .
C52 C 0.52940(12) -0.11332(9) 0.68652(8) 0.0343(4) Uani 1 1 d . . . . .
H52 H 0.478507 -0.149991 0.684951 0.041 Uiso 1 1 calc R . . . .
C53 C 0.58970(12) -0.13660(9) 0.64693(7) 0.0314(3) Uani 1 1 d . . . . .
C54 C 0.66306(12) -0.08354(9) 0.64722(7) 0.0315(3) Uani 1 1 d . . . . .
C55 C 0.67623(12) -0.00765(9) 0.68998(8) 0.0342(3) Uani 1 1 d . . . . .
H55 H 0.726702 0.029175 0.691338 0.041 Uiso 1 1 calc R . . . .
C56 C 0.61763(12) 0.01534(9) 0.73047(8) 0.0338(3) Uani 1 1 d . . . . .
C57 C 0.51151(18) -0.26838(11) 0.60636(11) 0.0579(5) Uani 1 1 d . . . . .
H57A H 0.513855 -0.318922 0.575425 0.087 Uiso 1 1 calc GR . . . .
H57B H 0.443569 -0.255994 0.596828 0.087 Uiso 1 1 calc GR . . . .
H57C H 0.529290 -0.269174 0.647833 0.087 Uiso 1 1 calc GR . . . .
C58 C 0.69724(17) 0.14581(11) 0.77147(11) 0.0594(6) Uani 1 1 d . . . . .
H58A H 0.678274 0.146686 0.730026 0.089 Uiso 1 1 calc GR . . . .
H58B H 0.765155 0.133154 0.780228 0.089 Uiso 1 1 calc GR . . . .
H58C H 0.695740 0.196399 0.802652 0.089 Uiso 1 1 calc GR . . . .
C59 C 0.72590(13) -0.10600(9) 0.60190(8) 0.0362(4) Uani 1 1 d . . . . .
H59A H 0.694339 -0.156596 0.567958 0.043 Uiso 1 1 calc R . . . .
H59B H 0.793471 -0.111208 0.623676 0.043 Uiso 1 1 calc R . . . .
C60 C 0.73655(12) -0.04753(9) 0.57419(8) 0.0322(3) Uani 1 1 d . . . . .
C61 C 0.66349(13) -0.05209(9) 0.52173(8) 0.0368(4) Uani 1 1 d . . . . .
H61 H 0.609923 -0.094272 0.501628 0.044 Uiso 1 1 calc R . . . .
C62 C 0.66752(12) 0.00409(10) 0.49817(8) 0.0363(4) Uani 1 1 d . . . . .
C63 C 0.74760(12) 0.06453(9) 0.52543(8) 0.0337(3) Uani 1 1 d . . . . .
C64 C 0.82210(12) 0.06818(9) 0.57722(8) 0.0336(3) Uani 1 1 d . . . . .
H64 H 0.877967 0.108538 0.595748 0.040 Uiso 1 1 calc R . . . .
C65 C 0.81575(12) 0.01366(9) 0.60210(7) 0.0319(3) Uani 1 1 d . . . . .
C66 C 0.52171(18) -0.06040(13) 0.41215(11) 0.0689(7) Uani 1 1 d . . . . .
H66A H 0.476863 -0.052063 0.377907 0.103 Uiso 1 1 calc GR . . . .
H66B H 0.482437 -0.071183 0.437512 0.103 Uiso 1 1 calc GR . . . .
H66C H 0.555570 -0.104105 0.395217 0.103 Uiso 1 1 calc GR . . . .
C67 C 0.95269(15) 0.08605(12) 0.69188(9) 0.0519(5) Uani 1 1 d . . . . .
H67A H 0.997806 0.094036 0.668529 0.078 Uiso 1 1 calc GR . . . .
H67B H 0.992201 0.082886 0.730096 0.078 Uiso 1 1 calc GR . . . .
H67C H 0.915327 0.129142 0.702521 0.078 Uiso 1 1 calc GR . . . .
C68 C 0.75065(13) 0.12792(10) 0.50234(8) 0.0377(4) Uani 1 1 d . . . . .
H68A H 0.715018 0.107072 0.457387 0.045 Uiso 1 1 calc R . . . .
H68B H 0.821345 0.147313 0.507845 0.045 Uiso 1 1 calc R . . . .
C69 C 0.70222(12) 0.19368(9) 0.53707(8) 0.0336(3) Uani 1 1 d . . . . .
C70 C 0.60471(13) 0.20209(10) 0.51198(8) 0.0363(4) Uani 1 1 d . . . . .
H70 H 0.566343 0.165032 0.472463 0.044 Uiso 1 1 calc R . . . .
C71 C 0.56244(12) 0.26370(10) 0.54369(8) 0.0370(4) Uani 1 1 d . . . . .
H71 H 0.495724 0.268108 0.525288 0.044 Uiso 1 1 calc R . . . .
C72 C 0.61556(12) 0.31928(9) 0.60192(8) 0.0333(3) Uani 1 1 d . . . . .
C73 C 0.71253(12) 0.30889(10) 0.62808(8) 0.0360(4) Uani 1 1 d . . . . .
H73 H 0.750153 0.344634 0.668333 0.043 Uiso 1 1 calc R . . . .
C74 C 0.75410(13) 0.24738(10) 0.59611(8) 0.0368(4) Uani 1 1 d . . . . .
H74 H 0.819853 0.241668 0.614991 0.044 Uiso 1 1 calc R . . . .
C75 C 0.61536(13) 0.53837(11) 0.79744(8) 0.0432(4) Uani 1 1 d . . . . .
C76 C 0.63878(16) 0.61802(12) 0.82460(9) 0.0537(5) Uani 1 1 d . . . . .
H76 H 0.623206 0.646215 0.799367 0.064 Uiso 1 1 calc R . . . .
C77 C 0.68446(17) 0.65715(14) 0.88785(10) 0.0610(6) Uani 1 1 d . . . . .
H77 H 0.700214 0.711611 0.905109 0.073 Uiso 1 1 calc R . . . .
C78 C 0.70733(15) 0.61847(14) 0.92598(9) 0.0561(5) Uani 1 1 d . . . . .
C79 C 0.68308(17) 0.53919(14) 0.89953(10) 0.0610(6) Uani 1 1 d . . . . .
H79 H 0.697744 0.511534 0.925251 0.073 Uiso 1 1 calc R . . . .
C80 C 0.63791(16) 0.49926(13) 0.83639(9) 0.0543(5) Uani 1 1 d . . . . .
H80 H 0.622142 0.444809 0.819446 0.065 Uiso 1 1 calc R . . . .
C81 C 0.75495(17) 0.66168(16) 0.99553(10) 0.0693(7) Uani 1 1 d . . . . .
H81A H 0.802126 0.631665 1.011045 0.083 Uiso 1 1 calc R . . . .
H81B H 0.793389 0.711700 1.003926 0.083 Uiso 1 1 calc R . . . .
C82 C 0.67401(16) 0.67486(14) 1.02921(9) 0.0576(6) Uani 1 1 d . . . . .
C83 C 0.62406(16) 0.73731(13) 1.03480(9) 0.0542(5) Uani 1 1 d D . . . .
H83 H 0.644636 0.774438 1.020727 0.065 Uiso 0.186(4) 1 calc R . P A 2
C84 C 0.54435(16) 0.74603(13) 1.06074(9) 0.0546(5) Uani 1 1 d D . . . .
H84 H 0.510932 0.789129 1.064494 0.066 Uiso 0.814(4) 1 calc R . P A 1
C85 C 0.51310(17) 0.69174(14) 1.08133(9) 0.0598(6) Uani 1 1 d . . . . .
C86 C 0.5637(2) 0.62925(14) 1.07546(10) 0.0648(6) Uani 1 1 d D . . . .
H86 H 0.543135 0.591508 1.088941 0.078 Uiso 0.190(5) 1 calc R . P B 2
C87 C 0.64329(19) 0.62192(15) 1.05020(10) 0.0660(6) Uani 1 1 d D . . . .
H87 H 0.677769 0.579457 1.047188 0.079 Uiso 0.810(5) 1 calc R . P B 1
C88 C 0.5968(3) 0.8446(2) 1.0076(2) 0.0925(12) Uani 0.814(4) 1 d D U P A 1
H88A H 0.529475 0.818738 0.980509 0.139 Uiso 0.814(4) 1 calc GR . P A 1
H88B H 0.626584 0.875787 0.989849 0.139 Uiso 0.814(4) 1 calc GR . P A 1
H88C H 0.592259 0.877721 1.048907 0.139 Uiso 0.814(4) 1 calc GR . P A 1
C89 C 0.5759(3) 0.5053(3) 1.0809(2) 0.0747(11) Uani 0.810(5) 1 d D U P B 1
H89A H 0.566721 0.479814 1.036077 0.112 Uiso 0.810(5) 1 calc GR . P B 1
H89B H 0.543355 0.470747 1.094895 0.112 Uiso 0.810(5) 1 calc GR . P B 1
H89C H 0.647787 0.518545 1.102876 0.112 Uiso 0.810(5) 1 calc GR . P B 1
C90 C 0.42377(18) 0.69904(17) 1.10660(10) 0.0739(7) Uani 1 1 d . . . . .
H90A H 0.422812 0.754194 1.129920 0.089 Uiso 1 1 calc R . . . .
H90B H 0.431495 0.674018 1.136304 0.089 Uiso 1 1 calc R . . . .
C91 C 0.32346(17) 0.66364(13) 1.05692(9) 0.0589(5) Uani 1 1 d . . . . .
C92 C 0.24225(16) 0.63737(12) 1.07147(9) 0.0533(5) Uani 1 1 d . . . . .
C93 C 0.15160(16) 0.60283(11) 1.02586(10) 0.0560(5) Uani 1 1 d . . . . .
H93 H 0.097430 0.583153 1.036286 0.067 Uiso 1 1 calc R . . . .
C94 C 0.13863(16) 0.59651(11) 0.96518(10) 0.0549(5) Uani 1 1 d . . . . .
C95 C 0.21922(17) 0.62655(13) 0.95134(10) 0.0595(6) Uani 1 1 d . . . . .
C96 C 0.31109(18) 0.65804(14) 0.99661(10) 0.0645(6) Uani 1 1 d . . . . .
H96 H 0.366314 0.676008 0.986068 0.077 Uiso 1 1 calc R . . . .
C97 C 0.1773(2) 0.62510(17) 1.15113(13) 0.0757(7) Uani 1 1 d . . . . .
H97A H 0.157282 0.569226 1.129914 0.114 Uiso 1 1 calc GR . . . .
H97B H 0.120547 0.650219 1.139769 0.114 Uiso 1 1 calc GR . . . .
H97C H 0.197317 0.639990 1.196219 0.114 Uiso 1 1 calc GR . . . .
C98 C 0.2824(2) 0.65474(17) 0.87723(11) 0.0790(8) Uani 1 1 d . . . . .
H98A H 0.260854 0.649218 0.833938 0.119 Uiso 1 1 calc GR . . . .
H98B H 0.340045 0.628172 0.883102 0.119 Uiso 1 1 calc GR . . . .
H98C H 0.301703 0.709351 0.904881 0.119 Uiso 1 1 calc GR . . . .
C99 C 0.04082(16) 0.55697(12) 0.91479(11) 0.0603(6) Uani 1 1 d . . . . .
H99A H 0.015478 0.592923 0.896049 0.072 Uiso 1 1 calc R . . . .
H99B H -0.009528 0.544726 0.933994 0.072 Uiso 1 1 calc R . . . .
C100 C 0.05091(14) 0.48351(11) 0.86366(9) 0.0474(4) Uani 1 1 d . . . . .
C101 C 0.08600(18) 0.42287(13) 0.87703(10) 0.0630(6) Uani 1 1 d . . . . .
H101 H 0.101708 0.426949 0.918684 0.076 Uiso 1 1 calc R . . . .
C102 C 0.09849(17) 0.35697(13) 0.83113(10) 0.0581(6) Uani 1 1 d . . . . .
H102 H 0.122702 0.316815 0.842002 0.070 Uiso 1 1 calc R . . . .
C103 C 0.07643(12) 0.34783(10) 0.76915(8) 0.0383(4) Uani 1 1 d . . . . .
C104 C 0.03959(18) 0.40834(12) 0.75672(10) 0.0598(6) Uani 1 1 d . . . . .
H104 H 0.022368 0.404551 0.715125 0.072 Uiso 1 1 calc R . . . .
C105 C 0.02723(18) 0.47405(12) 0.80322(10) 0.0614(6) Uani 1 1 d . . . . .
H105 H 0.001339 0.513820 0.792456 0.074 Uiso 1 1 calc R . . . .
C106 C 0.30521(14) 0.30027(11) 0.60431(10) 0.0485(5) Uani 1 1 d . . . . .
C107 C 0.27613(16) 0.36342(12) 0.64484(10) 0.0550(5) Uani 1 1 d . . . . .
H107 H 0.225188 0.387379 0.628414 0.066 Uiso 1 1 calc R . . . .
C108 C 0.31907(18) 0.39237(13) 0.70826(11) 0.0588(6) Uani 1 1 d . . . . .
C109 C 0.39300(19) 0.35570(13) 0.73172(11) 0.0614(6) Uani 1 1 d . . . . .
H109 H 0.422017 0.374104 0.775386 0.074 Uiso 1 1 calc R . . . .
C110 C 0.42485(17) 0.29299(12) 0.69252(10) 0.0546(5) Uani 1 1 d . . . . .
C111 C 0.37938(15) 0.26580(11) 0.62920(10) 0.0496(5) Uani 1 1 d . . . . .
H111 H 0.399531 0.222265 0.601982 0.060 Uiso 1 1 calc R . . . .
C112 C 0.26035(17) 0.27085(14) 0.53533(10) 0.0632(6) Uani 1 1 d . . . . .
H11A H 0.199082 0.292594 0.526320 0.095 Uiso 1 1 calc GR . . . .
H11B H 0.243902 0.214691 0.517835 0.095 Uiso 1 1 calc GR . . . .
H11C H 0.308729 0.286013 0.516729 0.095 Uiso 1 1 calc GR . . . .
C113 C 0.2906(2) 0.46332(16) 0.75109(13) 0.0848(8) Uani 1 1 d . . . . .
H11D H 0.346969 0.505742 0.768367 0.127 Uiso 1 1 calc GR . . . .
H11E H 0.274247 0.453455 0.784992 0.127 Uiso 1 1 calc GR . . . .
H11F H 0.231983 0.477027 0.727840 0.127 Uiso 1 1 calc GR . . . .
C114 C 0.5107(2) 0.25686(15) 0.71703(12) 0.0731(7) Uani 1 1 d . . . . .
H11G H 0.554035 0.294666 0.756850 0.110 Uiso 1 1 calc GR . . . .
H11H H 0.550016 0.240137 0.687073 0.110 Uiso 1 1 calc GR . . . .
H11I H 0.483658 0.212433 0.722985 0.110 Uiso 1 1 calc GR . . . .
O9A O 0.4911(6) 0.8152(5) 1.0581(4) 0.066(3) Uani 0.186(4) 1 d D U P A 2
C88A C 0.5307(13) 0.8629(10) 1.0336(10) 0.096(5) Uani 0.186(4) 1 d D U P A 2
H88D H 0.520525 0.834157 0.988977 0.143 Uiso 0.186(4) 1 calc GR . P A 2
H88E H 0.602670 0.879885 1.054597 0.143 Uiso 0.186(4) 1 calc GR . P A 2
H88F H 0.496329 0.907735 1.040302 0.143 Uiso 0.186(4) 1 calc GR . P A 2
O10A O 0.6577(9) 0.5509(6) 1.0465(4) 0.105(5) Uani 0.190(5) 1 d D U P B 2
C89A C 0.623(2) 0.514(2) 1.0893(17) 0.149(12) Uani 0.190(5) 1 d D U P B 2
H89D H 0.656298 0.468955 1.087391 0.223 Uiso 0.190(5) 1 calc GR . P B 2
H89E H 0.549950 0.497144 1.074249 0.223 Uiso 0.190(5) 1 calc GR . P B 2
H89F H 0.641186 0.551601 1.132352 0.223 Uiso 0.190(5) 1 calc GR . P B 2

loop_
_atom_site_aniso_label
_atom_site_aniso_U_11
_atom_site_aniso_U_22
_atom_site_aniso_U_33
_atom_site_aniso_U_23
_atom_site_aniso_U_13
_atom_site_aniso_U_12
O1 0.0412(7) 0.0422(7) 0.0420(7) 0.0160(6) 0.0170(5) 0.0090(5)
O2 0.0422(7) 0.0366(6) 0.0421(7) 0.0125(5) 0.0151(5) 0.0056(5)
O3 0.0430(7) 0.0511(8) 0.0724(9) 0.0420(7) 0.0191(7) 0.0172(6)
O4 0.0307(6) 0.0487(7) 0.0594(8) 0.0246(6) 0.0062(6) 0.0027(5)
O5 0.0402(6) 0.0273(6) 0.0462(7) 0.0096(5) 0.0112(5) 0.0007(5)
O6 0.0461(7) 0.0334(6) 0.0506(8) 0.0053(6) 0.0185(6) 0.0060(5)
O7 0.0491(8) 0.0472(7) 0.0473(8) 0.0214(6) -0.0049(6) 0.0069(6)
O8 0.0332(6) 0.0441(7) 0.0418(7) 0.0237(6) 0.0048(5) 0.0050(5)
O9 0.0700(13) 0.0703(13) 0.0578(12) 0.0220(10) 0.0249(10) 0.0100(10)
O10 0.0749(14) 0.0717(14) 0.0532(12) 0.0250(10) 0.0186(10) 0.0087(10)
O11 0.0693(10) 0.0802(11) 0.0431(8) 0.0105(8) 0.0015(7) -0.0056(9)
O12 0.0657(9) 0.0590(9) 0.0502(8) 0.0112(7) 0.0228(7) 0.0027(7)
C1 0.0299(8) 0.0372(9) 0.0398(9) 0.0161(7) 0.0128(7) 0.0052(7)
C2 0.0362(9) 0.0401(9) 0.0372(9) 0.0126(7) 0.0137(7) 0.0088(7)
C3 0.0353(9) 0.0435(9) 0.0350(9) 0.0143(8) 0.0129(7) 0.0061(7)
C4 0.0353(9) 0.0430(9) 0.0359(9) 0.0178(8) 0.0103(7) 0.0074(7)
C5 0.0304(8) 0.0347(8) 0.0378(9) 0.0158(7) 0.0109(7) 0.0042(6)
C6 0.0338(8) 0.0359(9) 0.0340(9) 0.0130(7) 0.0093(7) 0.0044(7)
C7 0.0303(8) 0.0331(8) 0.0384(9) 0.0131(7) 0.0103(7) 0.0048(6)
C8 0.0409(10) 0.0477(10) 0.0429(10) 0.0183(8) 0.0177(8) 0.0186(8)
C9 0.0444(10) 0.0501(10) 0.0390(10) 0.0195(8) 0.0168(8) 0.0150(8)
C10 0.0304(8) 0.0287(8) 0.0395(9) 0.0135(7) 0.0077(7) 0.0010(6)
C11 0.0361(9) 0.0367(9) 0.0434(10) 0.0134(8) 0.0144(8) 0.0112(7)
C12 0.0407(9) 0.0431(10) 0.0370(9) 0.0154(8) 0.0158(8) 0.0112(8)
C13 0.0359(9) 0.0292(8) 0.0441(10) 0.0161(7) 0.0085(7) 0.0025(7)
C14 0.0339(8) 0.0269(8) 0.0431(9) 0.0189(7) 0.0089(7) 0.0060(6)
C15 0.0310(8) 0.0339(8) 0.0454(10) 0.0211(8) 0.0117(7) 0.0059(7)
C16 0.0376(9) 0.0319(8) 0.0369(9) 0.0192(7) 0.0110(7) 0.0103(7)
C17 0.0316(8) 0.0299(8) 0.0385(9) 0.0206(7) 0.0070(7) 0.0077(6)
C18 0.0318(8) 0.0322(8) 0.0412(9) 0.0193(7) 0.0116(7) 0.0086(6)
C19 0.0375(9) 0.0284(8) 0.0389(9) 0.0166(7) 0.0121(7) 0.0104(7)
C20 0.0499(12) 0.0808(16) 0.0652(14) 0.0133(12) 0.0310(11) 0.0052(11)
C21 0.0436(10) 0.0484(10) 0.0462(10) 0.0214(9) 0.0192(8) 0.0135(8)
C22 0.0306(8) 0.0348(8) 0.0373(9) 0.0181(7) 0.0066(7) 0.0054(6)
C23 0.0341(8) 0.0302(8) 0.0278(8) 0.0117(6) 0.0092(6) 0.0058(6)
C24 0.0338(8) 0.0371(9) 0.0385(9) 0.0192(7) 0.0118(7) 0.0066(7)
C25 0.0382(9) 0.0380(9) 0.0369(9) 0.0182(7) 0.0122(7) 0.0114(7)
C26 0.0479(10) 0.0326(8) 0.0326(9) 0.0139(7) 0.0141(7) 0.0070(7)
C27 0.0418(9) 0.0340(9) 0.0349(9) 0.0108(7) 0.0115(7) -0.0041(7)
C28 0.0312(8) 0.0368(9) 0.0311(8) 0.0109(7) 0.0071(7) 0.0040(7)
C29 0.0383(10) 0.0613(13) 0.0945(17) 0.0505(13) 0.0198(11) 0.0180(9)
C30 0.0340(11) 0.0681(15) 0.119(2) 0.0422(15) 0.0103(12) -0.0008(10)
C31 0.0562(11) 0.0319(9) 0.0402(10) 0.0168(8) 0.0153(8) 0.0055(8)
C32 0.0396(9) 0.0330(8) 0.0405(9) 0.0180(7) 0.0149(7) 0.0069(7)
C33 0.0448(9) 0.0305(8) 0.0411(9) 0.0184(7) 0.0144(8) 0.0093(7)
C34 0.0429(9) 0.0285(8) 0.0416(9) 0.0145(7) 0.0145(8) 0.0077(7)
C35 0.0330(8) 0.0345(8) 0.0412(9) 0.0187(7) 0.0131(7) 0.0067(7)
C36 0.0446(10) 0.0319(8) 0.0452(10) 0.0212(8) 0.0138(8) 0.0103(7)
C37 0.0472(10) 0.0281(8) 0.0443(10) 0.0156(7) 0.0168(8) 0.0093(7)
C38 0.0307(8) 0.0350(8) 0.0436(9) 0.0197(7) 0.0116(7) 0.0022(7)
C39 0.0320(8) 0.0371(9) 0.0433(10) 0.0171(8) 0.0125(7) 0.0059(7)
C40 0.0287(8) 0.0375(9) 0.0448(10) 0.0171(8) 0.0082(7) 0.0055(7)
C41 0.0322(8) 0.0380(9) 0.0409(9) 0.0148(8) 0.0065(7) 0.0060(7)
C42 0.0290(8) 0.0336(8) 0.0431(9) 0.0152(7) 0.0078(7) 0.0036(6)
C43 0.0303(8) 0.0341(8) 0.0436(9) 0.0187(7) 0.0095(7) 0.0056(7)
C44 0.0295(8) 0.0385(9) 0.0422(9) 0.0159(8) 0.0093(7) 0.0086(7)
C45 0.0516(12) 0.0431(11) 0.0560(12) 0.0100(9) 0.0008(9) 0.0159(9)
C46 0.0492(11) 0.0512(11) 0.0461(11) 0.0114(9) 0.0010(9) 0.0137(9)
C47 0.0310(8) 0.0402(9) 0.0384(9) 0.0174(7) 0.0143(7) 0.0108(7)
C48 0.0515(11) 0.0420(10) 0.0439(10) 0.0120(8) 0.0102(9) 0.0180(9)
C49 0.0482(11) 0.0481(11) 0.0401(10) 0.0124(8) 0.0059(8) 0.0147(9)
C50 0.0412(9) 0.0459(10) 0.0416(10) 0.0234(8) 0.0168(8) 0.0151(8)
C51 0.0312(8) 0.0391(9) 0.0346(8) 0.0204(7) 0.0074(7) 0.0116(7)
C52 0.0309(8) 0.0341(8) 0.0412(9) 0.0203(7) 0.0072(7) 0.0055(7)
C53 0.0305(8) 0.0276(8) 0.0335(8) 0.0128(7) 0.0036(6) 0.0054(6)
C54 0.0309(8) 0.0296(8) 0.0346(8) 0.0148(7) 0.0064(7) 0.0079(6)
C55 0.0310(8) 0.0289(8) 0.0418(9) 0.0133(7) 0.0101(7) 0.0044(6)
C56 0.0325(8) 0.0303(8) 0.0363(9) 0.0119(7) 0.0070(7) 0.0092(6)
C57 0.0748(14) 0.0325(10) 0.0606(13) 0.0121(9) 0.0232(11) -0.0083(9)
C58 0.0575(12) 0.0318(10) 0.0747(15) 0.0019(10) 0.0266(11) 0.0012(9)
C59 0.0415(9) 0.0292(8) 0.0422(9) 0.0159(7) 0.0159(8) 0.0098(7)
C60 0.0334(8) 0.0290(8) 0.0383(9) 0.0150(7) 0.0139(7) 0.0108(6)
C61 0.0352(9) 0.0310(8) 0.0405(9) 0.0123(7) 0.0078(7) 0.0049(7)
C62 0.0345(9) 0.0369(9) 0.0360(9) 0.0147(7) 0.0061(7) 0.0109(7)
C63 0.0367(8) 0.0324(8) 0.0374(9) 0.0163(7) 0.0147(7) 0.0133(7)
C64 0.0314(8) 0.0338(8) 0.0382(9) 0.0159(7) 0.0116(7) 0.0079(7)
C65 0.0290(8) 0.0354(8) 0.0342(8) 0.0162(7) 0.0092(7) 0.0106(6)
C66 0.0653(14) 0.0509(12) 0.0618(14) 0.0160(11) -0.0208(11) 0.0046(11)
C67 0.0478(11) 0.0560(12) 0.0437(11) 0.0216(9) -0.0010(9) -0.0059(9)
C68 0.0411(9) 0.0392(9) 0.0405(9) 0.0211(8) 0.0158(8) 0.0125(7)
C69 0.0370(9) 0.0327(8) 0.0391(9) 0.0213(7) 0.0126(7) 0.0079(7)
C70 0.0372(9) 0.0352(9) 0.0347(9) 0.0140(7) 0.0068(7) 0.0072(7)
C71 0.0301(8) 0.0387(9) 0.0403(9) 0.0162(8) 0.0056(7) 0.0070(7)
C72 0.0335(8) 0.0326(8) 0.0383(9) 0.0177(7) 0.0123(7) 0.0067(7)
C73 0.0362(9) 0.0360(9) 0.0358(9) 0.0174(7) 0.0056(7) 0.0051(7)
C74 0.0332(8) 0.0374(9) 0.0429(10) 0.0220(8) 0.0060(7) 0.0087(7)
C75 0.0370(9) 0.0537(11) 0.0348(9) 0.0116(8) 0.0117(7) 0.0120(8)
C76 0.0596(12) 0.0550(12) 0.0411(11) 0.0124(9) 0.0148(9) 0.0135(10)
C77 0.0626(14) 0.0596(13) 0.0444(12) 0.0045(10) 0.0128(10) 0.0104(11)
C78 0.0422(11) 0.0740(15) 0.0388(11) 0.0081(10) 0.0097(8) 0.0175(10)
C79 0.0626(13) 0.0781(16) 0.0400(11) 0.0208(11) 0.0116(10) 0.0284(12)
C80 0.0608(13) 0.0600(13) 0.0396(11) 0.0160(9) 0.0140(9) 0.0188(10)
C81 0.0524(13) 0.0960(18) 0.0402(11) 0.0096(12) 0.0054(10) 0.0224(12)
C82 0.0539(12) 0.0705(14) 0.0292(10) 0.0055(10) 0.0010(9) 0.0127(11)
C83 0.0551(12) 0.0613(13) 0.0325(10) 0.0073(9) 0.0083(9) 0.0021(10)
C84 0.0552(12) 0.0586(12) 0.0336(10) 0.0027(9) 0.0101(9) 0.0060(10)
C85 0.0558(12) 0.0761(15) 0.0257(9) 0.0029(10) 0.0056(9) -0.0089(11)
C86 0.0798(16) 0.0637(14) 0.0337(11) 0.0139(10) -0.0019(11) -0.0030(12)
C87 0.0761(16) 0.0749(16) 0.0316(11) 0.0115(11) 0.0037(10) 0.0147(13)
C88 0.100(3) 0.091(3) 0.111(3) 0.056(2) 0.045(2) 0.027(2)
C89 0.079(3) 0.070(2) 0.070(2) 0.0346(19) 0.000(2) 0.015(2)
C90 0.0653(15) 0.0957(19) 0.0352(11) 0.0030(11) 0.0132(10) -0.0152(13)
C91 0.0578(13) 0.0615(13) 0.0384(11) 0.0031(10) 0.0104(9) -0.0036(10)
C92 0.0576(12) 0.0461(11) 0.0443(11) 0.0043(9) 0.0169(9) 0.0060(9)
C93 0.0529(12) 0.0426(11) 0.0601(13) 0.0047(10) 0.0201(10) 0.0086(9)
C94 0.0520(12) 0.0396(10) 0.0544(12) 0.0013(9) 0.0103(10) 0.0094(9)
C95 0.0618(13) 0.0561(13) 0.0411(11) 0.0027(9) 0.0093(10) 0.0026(10)
C96 0.0600(13) 0.0718(15) 0.0408(11) 0.0046(10) 0.0107(10) -0.0083(11)
C97 0.0707(16) 0.0908(19) 0.0749(17) 0.0336(15) 0.0367(14) 0.0116(14)
C98 0.0807(18) 0.096(2) 0.0451(13) 0.0205(13) 0.0076(12) -0.0069(15)
C99 0.0481(12) 0.0473(11) 0.0649(14) 0.0046(10) 0.0075(10) 0.0125(9)
C100 0.0362(9) 0.0409(10) 0.0526(12) 0.0103(9) 0.0041(8) 0.0082(8)
C101 0.0699(14) 0.0634(14) 0.0441(12) 0.0137(10) 0.0038(10) 0.0320(11)
C102 0.0666(14) 0.0551(12) 0.0499(12) 0.0199(10) 0.0089(10) 0.0318(11)
C103 0.0330(8) 0.0356(9) 0.0420(10) 0.0144(8) 0.0045(7) 0.0061(7)
C104 0.0790(15) 0.0520(12) 0.0469(12) 0.0208(10) 0.0098(11) 0.0286(11)
C105 0.0768(15) 0.0479(12) 0.0570(13) 0.0217(10) 0.0094(11) 0.0293(11)
C106 0.0422(10) 0.0496(11) 0.0534(11) 0.0171(9) 0.0200(9) 0.0023(8)
C107 0.0503(12) 0.0539(12) 0.0621(13) 0.0188(10) 0.0257(10) 0.0080(9)
C108 0.0643(14) 0.0516(12) 0.0599(13) 0.0137(10) 0.0321(11) 0.0022(10)
C109 0.0765(15) 0.0552(13) 0.0475(12) 0.0151(10) 0.0216(11) -0.0065(11)
C110 0.0653(13) 0.0454(11) 0.0546(12) 0.0221(10) 0.0184(10) -0.0004(10)
C111 0.0529(11) 0.0438(10) 0.0523(12) 0.0162(9) 0.0214(9) 0.0031(9)
C112 0.0531(12) 0.0750(15) 0.0564(13) 0.0185(12) 0.0162(10) 0.0225(11)
C113 0.100(2) 0.0730(17) 0.0748(18) 0.0099(14) 0.0446(16) 0.0179(15)
C114 0.0931(19) 0.0637(15) 0.0584(14) 0.0277(12) 0.0098(13) 0.0092(13)
O9A 0.067(6) 0.066(6) 0.060(5) 0.021(4) 0.011(4) 0.021(4)
C88A 0.089(11) 0.084(10) 0.144(14) 0.069(10) 0.043(10) 0.031(8)
O10A 0.130(10) 0.111(9) 0.054(6) 0.015(6) 0.008(6) 0.080(8)
C89A 0.16(2) 0.109(16) 0.144(18) 0.046(13) -0.019(17) 0.086(16)

loop_
_atom_type_symbol
_atom_type_description
_atom_type_scat_dispersion_real
_atom_type_scat_dispersion_imag
_atom_type_scat_source
C C 0.0033 0.0016 'International Tables Vol C Tables 4.2.6.8 and 6.1.1.4'
H H 0.0000 0.0000 'International Tables Vol C Tables 4.2.6.8 and 6.1.1.4'
O O 0.0106 0.0060 'International Tables Vol C Tables 4.2.6.8 and 6.1.1.4'

loop_
_geom_angle_atom_site_label_1
_geom_angle_atom_site_label_2
_geom_angle_atom_site_label_3
_geom_angle
_geom_angle_site_symmetry_1
_geom_angle_site_symmetry_3
_geom_angle_publ_flag
C16 O1 C20 117.55(15) . . ?
C19 O2 C21 117.64(14) . . ?
C25 O3 C29 116.83(13) . . ?
C28 O4 C30 117.21(15) . . ?
C53 O5 C57 117.57(14) . . ?
C56 O6 C58 116.86(14) . . ?
C62 O7 C66 118.17(15) . . ?
C65 O8 C67 117.35(13) . . ?
C83 O9 C88 117.4(2) . . ?
C86 O10 C89 118.7(3) . . ?
C95 O11 C98 116.93(18) . . ?
C92 O12 C97 117.65(18) . . ?
C2 C1 C7 120.91(15) . . ?
C6 C1 C2 118.28(16) . . ?
C6 C1 C7 120.76(15) . . ?
C1 C2 H2 119.3 . . ?
C3 C2 C1 121.34(16) . . ?
C3 C2 H2 119.3 . . ?
C2 C3 C4 118.70(16) . . ?
C2 C3 C75 121.53(16) . . ?
C4 C3 C75 119.72(16) . . ?
C3 C4 H4 119.2 . . ?
C5 C4 C3 121.66(16) . . ?
C5 C4 H4 119.2 . . ?
C4 C5 C6 118.03(15) . . ?
C4 C5 C72 121.07(15) . . ?
C6 C5 C72 120.86(15) . . ?
C1 C6 C5 121.97(16) . . ?
C1 C6 H6 119.0 . . ?
C5 C6 H6 119.0 . . ?
C8 C7 C1 120.90(15) . . ?
C8 C7 C12 116.60(15) . . ?
C12 C7 C1 122.47(15) . . ?
C7 C8 H8 119.1 . . ?
C9 C8 C7 121.88(16) . . ?
C9 C8 H8 119.1 . . ?
C8 C9 H9 119.3 . . ?
C8 C9 C10 121.45(17) . . ?
C10 C9 H9 119.3 . . ?
C9 C10 C13 120.45(16) . . ?
C11 C10 C9 117.15(15) . . ?
C11 C10 C13 122.40(15) . . ?
C10 C11 H11 119.2 . . ?
C10 C11 C12 121.64(16) . . ?
C12 C11 H11 119.2 . . ?
C7 C12 H12 119.4 . . ?
C11 C12 C7 121.19(16) . . ?
C11 C12 H12 119.4 . . ?
C10 C13 H13A 109.2 . . ?
C10 C13 H13B 109.2 . . ?
H13A C13 H13B 107.9 . . ?
C14 C13 C10 112.01(13) . . ?
C14 C13 H13A 109.2 . . ?
C14 C13 H13B 109.2 . . ?
C15 C14 C13 120.65(15) . . ?
C15 C14 C19 117.94(15) . . ?
C19 C14 C13 121.30(15) . . ?
C14 C15 H15 119.3 . . ?
C16 C15 C14 121.37(15) . . ?
C16 C15 H15 119.3 . . ?
O1 C16 C15 123.69(15) . . ?
O1 C16 C17 115.79(14) . . ?
C15 C16 C17 120.49(15) . . ?
C16 C17 C22 121.54(15) . . ?
C18 C17 C16 118.32(15) . . ?
C18 C17 C22 119.97(14) . . ?
C17 C18 H18 119.3 . . ?
C17 C18 C19 121.33(15) . . ?
C19 C18 H18 119.3 . . ?
O2 C19 C14 115.65(15) . . ?
O2 C19 C18 123.83(15) . . ?
C18 C19 C14 120.49(15) . . ?
O1 C20 H20A 109.5 . . ?
O1 C20 H20B 109.5 . . ?
O1 C20 H20C 109.5 . . ?
H20A C20 H20B 109.5 . . ?
H20A C20 H20C 109.5 . . ?
H20B C20 H20C 109.5 . . ?
O2 C21 H21A 109.5 . . ?
O2 C21 H21B 109.5 . . ?
O2 C21 H21C 109.5 . . ?
H21A C21 H21B 109.5 . . ?
H21A C21 H21C 109.5 . . ?
H21B C21 H21C 109.5 . . ?
C17 C22 H22A 109.3 . . ?
C17 C22 H22B 109.3 . . ?
C17 C22 C23 111.52(13) . . ?
H22A C22 H22B 108.0 . . ?
C23 C22 H22A 109.3 . . ?
C23 C22 H22B 109.3 . . ?
C24 C23 C22 120.10(14) . . ?
C28 C23 C22 121.72(14) . . ?
C28 C23 C24 118.15(15) . . ?
C23 C24 H24 119.1 . . ?
C25 C24 C23 121.88(15) . . ?
C25 C24 H24 119.1 . . ?
O3 C25 C24 123.07(15) . . ?
O3 C25 C26 116.37(15) . . ?
C24 C25 C26 120.54(15) . . ?
C25 C26 C27 117.77(15) . . ?
C25 C26 C31 120.83(16) . . ?
C27 C26 C31 121.36(16) . . ?
C26 C27 H27 119.3 . . ?
C26 C27 C28 121.49(15) . . ?
C28 C27 H27 119.3 . . ?
O4 C28 C23 116.05(14) . . ?
O4 C28 C27 123.85(15) . . ?
C23 C28 C27 120.09(15) . . ?
O3 C29 H29A 109.5 . . ?
O3 C29 H29B 109.5 . . ?
O3 C29 H29C 109.5 . . ?
H29A C29 H29B 109.5 . . ?
H29A C29 H29C 109.5 . . ?
H29B C29 H29C 109.5 . . ?
O4 C30 H30A 109.5 . . ?
O4 C30 H30B 109.5 . . ?
O4 C30 H30C 109.5 . . ?
H30A C30 H30B 109.5 . . ?
H30A C30 H30C 109.5 . . ?
H30B C30 H30C 109.5 . . ?
C26 C31 H31A 108.5 . . ?
C26 C31 H31B 108.5 . . ?
C26 C31 C32 114.97(14) . . ?
H31A C31 H31B 107.5 . . ?
C32 C31 H31A 108.5 . . ?
C32 C31 H31B 108.5 . . ?
C33 C32 C31 123.57(15) . . ?
C33 C32 C37 117.26(16) . . ?
C37 C32 C31 119.16(15) . . ?
C32 C33 H33 119.3 . . ?
C34 C33 C32 121.40(15) . . ?
C34 C33 H33 119.3 . . ?
C33 C34 H34 119.3 . . ?
C33 C34 C35 121.44(16) . . ?
C35 C34 H34 119.3 . . ?
C34 C35 C36 117.01(16) . . ?
C34 C35 C38 122.49(15) . . ?
C36 C35 C38 120.46(15) . . ?
C35 C36 H36 119.3 . . ?
C37 C36 C35 121.47(15) . . ?
C37 C36 H36 119.3 . . ?
C32 C37 H37 119.3 . . ?
C36 C37 C32 121.33(16) . . ?
C36 C37 H37 119.3 . . ?
C39 C38 C35 119.69(15) . . ?
C43 C38 C35 122.19(15) . . ?
C43 C38 C39 118.10(16) . . ?
C38 C39 H39 119.2 . . ?
C40 C39 C38 121.59(16) . . ?
C40 C39 H39 119.2 . . ?
C39 C40 C41 118.56(15) . . ?
C39 C40 C44 120.63(16) . . ?
C41 C40 C44 120.81(16) . . ?
C40 C41 H41 119.1 . . ?
C40 C41 C42 121.76(16) . . ?
C42 C41 H41 119.1 . . ?
C41 C42 C43 118.25(16) . . ?
C41 C42 C103 120.33(16) . . ?
C43 C42 C103 121.38(15) . . ?
C38 C43 H43 119.2 . . ?
C42 C43 C38 121.68(15) . . ?
C42 C43 H43 119.2 . . ?
C45 C44 C40 121.12(16) . . ?
C49 C44 C40 121.68(16) . . ?
C49 C44 C45 117.20(16) . . ?
C44 C45 H45 119.7 . . ?
C46 C45 C44 120.55(18) . . ?
C46 C45 H45 119.7 . . ?
C45 C46 H46 119.0 . . ?
C47 C46 C45 122.02(18) . . ?
C47 C46 H46 119.0 . . ?
C46 C47 C50 120.92(16) . . ?
C48 C47 C46 117.40(16) . . ?
C48 C47 C50 121.65(16) . . ?
C47 C48 H48 119.4 . . ?
C47 C48 C49 121.25(17) . . ?
C49 C48 H48 119.4 . . ?
C44 C49 C48 121.43(18) . . ?
C44 C49 H49 119.3 . . ?
C48 C49 H49 119.3 . . ?
C47 C50 H50A 109.1 . . ?
C47 C50 H50B 109.1 . . ?
H50A C50 H50B 107.8 . . ?
C51 C50 C47 112.57(14) . . ?
C51 C50 H50A 109.1 . . ?
C51 C50 H50B 109.1 . . ?
C52 C51 C50 121.14(15) . . ?
C56 C51 C50 120.32(15) . . ?
C56 C51 C52 118.46(15) . . ?
C51 C52 H52 119.3 . . ?
C53 C52 C51 121.31(15) . . ?
C53 C52 H52 119.3 . . ?
O5 C53 C54 116.18(14) . . ?
C52 C53 O5 123.41(14) . . ?
C52 C53 C54 120.41(15) . . ?
C53 C54 C55 117.98(15) . . ?
C53 C54 C59 121.80(14) . . ?
C55 C54 C59 120.21(14) . . ?
C54 C55 H55 119.2 . . ?
C56 C55 C54 121.66(15) . . ?
C56 C55 H55 119.2 . . ?
O6 C56 C51 116.19(15) . . ?
O6 C56 C55 123.68(15) . . ?
C55 C56 C51 120.12(15) . . ?
O5 C57 H57A 109.5 . . ?
O5 C57 H57B 109.5 . . ?
O5 C57 H57C 109.5 . . ?
H57A C57 H57B 109.5 . . ?
H57A C57 H57C 109.5 . . ?
H57B C57 H57C 109.5 . . ?
O6 C58 H58A 109.5 . . ?
O6 C58 H58B 109.5 . . ?
O6 C58 H58C 109.5 . . ?
H58A C58 H58B 109.5 . . ?
H58A C58 H58C 109.5 . . ?
H58B C58 H58C 109.5 . . ?
C54 C59 H59A 109.2 . . ?
C54 C59 H59B 109.2 . . ?
C54 C59 C60 112.25(13) . . ?
H59A C59 H59B 107.9 . . ?
C60 C59 H59A 109.2 . . ?
C60 C59 H59B 109.2 . . ?
C61 C60 C59 120.03(15) . . ?
C61 C60 C65 118.60(15) . . ?
C65 C60 C59 121.28(15) . . ?
C60 C61 H61 119.4 . . ?
C60 C61 C62 121.15(16) . . ?
C62 C61 H61 119.4 . . ?
O7 C62 C61 124.07(16) . . ?
O7 C62 C63 115.69(15) . . ?
C63 C62 C61 120.20(15) . . ?
C62 C63 C64 118.63(15) . . ?
C62 C63 C68 120.84(15) . . ?
C64 C63 C68 120.41(15) . . ?
C63 C64 H64 119.5 . . ?
C65 C64 C63 120.98(15) . . ?
C65 C64 H64 119.5 . . ?
O8 C65 C60 116.13(14) . . ?
O8 C65 C64 123.51(15) . . ?
C64 C65 C60 120.36(15) . . ?
O7 C66 H66A 109.5 . . ?
O7 C66 H66B 109.5 . . ?
O7 C66 H66C 109.5 . . ?
H66A C66 H66B 109.5 . . ?
H66A C66 H66C 109.5 . . ?
H66B C66 H66C 109.5 . . ?
O8 C67 H67A 109.5 . . ?
O8 C67 H67B 109.5 . . ?
O8 C67 H67C 109.5 . . ?
H67A C67 H67B 109.5 . . ?
H67A C67 H67C 109.5 . . ?
H67B C67 H67C 109.5 . . ?
C63 C68 H68A 109.3 . . ?
C63 C68 H68B 109.3 . . ?
C63 C68 C69 111.41(14) . . ?
H68A C68 H68B 108.0 . . ?
C69 C68 H68A 109.3 . . ?
C69 C68 H68B 109.3 . . ?
C70 C69 C68 121.84(16) . . ?
C74 C69 C68 120.63(15) . . ?
C74 C69 C70 117.52(15) . . ?
C69 C70 H70 119.5 . . ?
C71 C70 C69 121.10(16) . . ?
C71 C70 H70 119.5 . . ?
C70 C71 H71 119.2 . . ?
C70 C71 C72 121.54(15) . . ?
C72 C71 H71 119.2 . . ?
C71 C72 C5 122.11(15) . . ?
C71 C72 C73 117.11(15) . . ?
C73 C72 C5 120.71(15) . . ?
C72 C73 H73 119.5 . . ?
C74 C73 C72 120.92(16) . . ?
C74 C73 H73 119.5 . . ?
C69 C74 H74 119.1 . . ?
C73 C74 C69 121.72(15) . . ?
C73 C74 H74 119.1 . . ?
C76 C75 C3 121.16(18) . . ?
C76 C75 C80 117.51(18) . . ?
C80 C75 C3 121.22(18) . . ?
C75 C76 H76 119.4 . . ?
C77 C76 C75 121.3(2) . . ?
C77 C76 H76 119.4 . . ?
C76 C77 H77 119.5 . . ?
C78 C77 C76 121.1(2) . . ?
C78 C77 H77 119.4 . . ?
C77 C78 C79 118.11(19) . . ?
C77 C78 C81 120.9(2) . . ?
C79 C78 C81 120.9(2) . . ?
C78 C79 H79 119.3 . . ?
C78 C79 C80 121.5(2) . . ?
C80 C79 H79 119.3 . . ?
C75 C80 H80 119.7 . . ?
C79 C80 C75 120.5(2) . . ?
C79 C80 H80 119.7 . . ?
C78 C81 H81A 109.7 . . ?
C78 C81 H81B 109.7 . . ?
H81A C81 H81B 108.2 . . ?
C82 C81 C78 109.99(18) . . ?
C82 C81 H81A 109.7 . . ?
C82 C81 H81B 109.7 . . ?
C83 C82 C81 120.4(2) . . ?
C87 C82 C81 120.7(2) . . ?
C87 C82 C83 118.8(2) . . ?
C82 C83 O9 116.8(2) . . ?
C82 C83 H83 119.7 . . ?
C82 C83 C84 120.6(2) . . ?
C84 C83 O9 122.6(2) . . ?
C84 C83 H83 119.7 . . ?
C83 C84 H84 119.9 . . ?
C83 C84 C85 120.3(2) . . ?
C83 C84 O9A 113.8(4) . . ?
C85 C84 H84 119.9 . . ?
C85 C84 O9A 125.7(4) . . ?
C84 C85 C86 118.7(2) . . ?
C84 C85 C90 120.3(2) . . ?
C86 C85 C90 120.9(2) . . ?
O10 C86 C85 119.0(2) . . ?
C85 C86 H86 119.8 . . ?
C87 C86 O10 120.7(2) . . ?
C87 C86 C85 120.3(2) . . ?
C87 C86 H86 119.8 . . ?
C82 C87 H87 119.3 . . ?
C86 C87 C82 121.4(2) . . ?
C86 C87 H87 119.3 . . ?
O10A C87 C82 138.9(6) . . ?
O10A C87 C86 98.9(6) . . ?
O9 C88 H88A 109.5 . . ?
O9 C88 H88B 109.5 . . ?
O9 C88 H88C 109.5 . . ?
H88A C88 H88B 109.5 . . ?
H88A C88 H88C 109.5 . . ?
H88B C88 H88C 109.5 . . ?
O10 C89 H89A 109.5 . . ?
O10 C89 H89B 109.5 . . ?
O10 C89 H89C 109.5 . . ?
H89A C89 H89B 109.5 . . ?
H89A C89 H89C 109.5 . . ?
H89B C89 H89C 109.5 . . ?
C85 C90 H90A 108.8 . . ?
C85 C90 H90B 108.8 . . ?
C85 C90 C91 113.99(18) . . ?
H90A C90 H90B 107.6 . . ?
C91 C90 H90A 108.8 . . ?
C91 C90 H90B 108.8 . . ?
C92 C91 C90 120.3(2) . . ?
C92 C91 C96 118.6(2) . . ?
C96 C91 C90 121.1(2) . . ?
O12 C92 C93 124.3(2) . . ?
C91 C92 O12 115.24(18) . . ?
C91 C92 C93 120.5(2) . . ?
C92 C93 H93 119.4 . . ?
C92 C93 C94 121.3(2) . . ?
C94 C93 H93 119.4 . . ?
C93 C94 C95 118.10(19) . . ?
C93 C94 C99 121.5(2) . . ?
C95 C94 C99 120.4(2) . . ?
O11 C95 C94 116.31(19) . . ?
O11 C95 C96 123.5(2) . . ?
C96 C95 C94 120.2(2) . . ?
C91 C96 C95 121.2(2) . . ?
C91 C96 H96 119.4 . . ?
C95 C96 H96 119.4 . . ?
O12 C97 H97A 109.5 . . ?
O12 C97 H97B 109.5 . . ?
O12 C97 H97C 109.5 . . ?
H97A C97 H97B 109.5 . . ?
H97A C97 H97C 109.5 . . ?
H97B C97 H97C 109.5 . . ?
O11 C98 H98A 109.5 . . ?
O11 C98 H98B 109.5 . . ?
O11 C98 H98C 109.5 . . ?
H98A C98 H98B 109.5 . . ?
H98A C98 H98C 109.5 . . ?
H98B C98 H98C 109.5 . . ?
C94 C99 H99A 108.9 . . ?
C94 C99 H99B 108.9 . . ?
C94 C99 C100 113.46(17) . . ?
H99A C99 H99B 107.7 . . ?
C100 C99 H99A 108.9 . . ?
C100 C99 H99B 108.9 . . ?
C101 C100 C99 121.2(2) . . ?
C105 C100 C99 121.91(19) . . ?
C105 C100 C101 116.92(18) . . ?
C100 C101 H101 119.2 . . ?
C102 C101 C100 121.5(2) . . ?
C102 C101 H101 119.2 . . ?
C101 C102 H102 119.2 . . ?
C101 C102 C103 121.67(19) . . ?
C103 C102 H102 119.2 . . ?
C102 C103 C42 122.09(16) . . ?
C104 C103 C42 121.97(17) . . ?
C104 C103 C102 115.79(17) . . ?
C103 C104 H104 119.1 . . ?
C105 C104 C103 121.9(2) . . ?
C105 C104 H104 119.1 . . ?
C100 C105 C104 122.17(19) . . ?
C100 C105 H105 118.9 . . ?
C104 C105 H105 118.9 . . ?
C107 C106 C112 121.4(2) . . ?
C111 C106 C107 118.2(2) . . ?
C111 C106 C112 120.35(18) . . ?
C106 C107 H107 119.1 . . ?
C108 C107 C106 121.9(2) . . ?
C108 C107 H107 119.1 . . ?
C107 C108 C109 118.3(2) . . ?
C107 C108 C113 121.1(2) . . ?
C109 C108 C113 120.6(2) . . ?
C108 C109 H109 119.3 . . ?
C110 C109 C108 121.4(2) . . ?
C110 C109 H109 119.3 . . ?
C109 C110 C114 121.8(2) . . ?
C111 C110 C109 118.2(2) . . ?
C111 C110 C114 119.9(2) . . ?
C106 C111 H111 119.0 . . ?
C110 C111 C106 121.9(2) . . ?
C110 C111 H111 119.0 . . ?
C106 C112 H11A 109.5 . . ?
C106 C112 H11B 109.5 . . ?
C106 C112 H11C 109.5 . . ?
H11A C112 H11B 109.5 . . ?
H11A C112 H11C 109.5 . . ?
H11B C112 H11C 109.5 . . ?
C108 C113 H11D 109.5 . . ?
C108 C113 H11E 109.5 . . ?
C108 C113 H11F 109.5 . . ?
H11D C113 H11E 109.5 . . ?
H11D C113 H11F 109.5 . . ?
H11E C113 H11F 109.5 . . ?
C110 C114 H11G 109.5 . . ?
C110 C114 H11H 109.5 . . ?
C110 C114 H11I 109.5 . . ?
H11G C114 H11H 109.5 . . ?
H11G C114 H11I 109.5 . . ?
H11H C114 H11I 109.5 . . ?
C88A O9A C84 118.2(9) . . ?
O9A C88A H88D 109.5 . . ?
O9A C88A H88E 109.5 . . ?
O9A C88A H88F 109.5 . . ?
H88D C88A H88E 109.5 . . ?
H88D C88A H88F 109.5 . . ?
H88E C88A H88F 109.5 . . ?
C87 O10A C89A 123.2(13) . . ?
O10A C89A H89D 109.5 . . ?
O10A C89A H89E 109.5 . . ?
O10A C89A H89F 109.5 . . ?
H89D C89A H89E 109.5 . . ?
H89D C89A H89F 109.5 . . ?
H89E C89A H89F 109.5 . . ?

loop_
_geom_bond_atom_site_label_1
_geom_bond_atom_site_label_2
_geom_bond_distance
_geom_bond_site_symmetry_2
_geom_bond_publ_flag
O1 C16 1.385(2) . ?
O1 C20 1.416(2) . ?
O2 C19 1.376(2) . ?
O2 C21 1.427(2) . ?
O3 C25 1.374(2) . ?
O3 C29 1.422(2) . ?
O4 C28 1.381(2) . ?
O4 C30 1.428(2) . ?
O5 C53 1.3883(19) . ?
O5 C57 1.421(2) . ?
O6 C56 1.377(2) . ?
O6 C58 1.424(2) . ?
O7 C62 1.377(2) . ?
O7 C66 1.411(2) . ?
O8 C65 1.3766(19) . ?
O8 C67 1.421(2) . ?
O9 C83 1.391(3) . ?
O9 C88 1.407(4) . ?
O10 C86 1.378(3) . ?
O10 C89 1.439(6) . ?
O11 C95 1.379(3) . ?
O11 C98 1.423(3) . ?
O12 C92 1.383(3) . ?
O12 C97 1.416(3) . ?
C1 C2 1.395(2) . ?
C1 C6 1.394(2) . ?
C1 C7 1.491(2) . ?
C2 H2 0.9500 . ?
C2 C3 1.394(2) . ?
C3 C4 1.395(2) . ?
C3 C75 1.485(2) . ?
C4 H4 0.9500 . ?
C4 C5 1.391(2) . ?
C5 C6 1.397(2) . ?
C5 C72 1.490(2) . ?
C6 H6 0.9500 . ?
C7 C8 1.391(2) . ?
C7 C12 1.399(2) . ?
C8 H8 0.9500 . ?
C8 C9 1.381(2) . ?
C9 H9 0.9500 . ?
C9 C10 1.389(2) . ?
C10 C11 1.385(2) . ?
C10 C13 1.518(2) . ?
C11 H11 0.9500 . ?
C11 C12 1.389(2) . ?
C12 H12 0.9500 . ?
C13 H13A 0.9900 . ?
C13 H13B 0.9900 . ?
C13 C14 1.510(2) . ?
C14 C15 1.395(2) . ?
C14 C19 1.398(2) . ?
C15 H15 0.9500 . ?
C15 C16 1.389(2) . ?
C16 C17 1.395(2) . ?
C17 C18 1.387(2) . ?
C17 C22 1.509(2) . ?
C18 H18 0.9500 . ?
C18 C19 1.392(2) . ?
C20 H20A 0.9800 . ?
C20 H20B 0.9800 . ?
C20 H20C 0.9800 . ?
C21 H21A 0.9800 . ?
C21 H21B 0.9800 . ?
C21 H21C 0.9800 . ?
C22 H22A 0.9900 . ?
C22 H22B 0.9900 . ?
C22 C23 1.524(2) . ?
C23 C24 1.391(2) . ?
C23 C28 1.388(2) . ?
C24 H24 0.9500 . ?
C24 C25 1.380(2) . ?
C25 C26 1.393(2) . ?
C26 C27 1.396(3) . ?
C26 C31 1.510(2) . ?
C27 H27 0.9500 . ?
C27 C28 1.398(2) . ?
C29 H29A 0.9800 . ?
C29 H29B 0.9800 . ?
C29 H29C 0.9800 . ?
C30 H30A 0.9800 . ?
C30 H30B 0.9800 . ?
C30 H30C 0.9800 . ?
C31 H31A 0.9900 . ?
C31 H31B 0.9900 . ?
C31 C32 1.514(2) . ?
C32 C33 1.390(2) . ?
C32 C37 1.398(2) . ?
C33 H33 0.9500 . ?
C33 C34 1.382(2) . ?
C34 H34 0.9500 . ?
C34 C35 1.395(2) . ?
C35 C36 1.399(2) . ?
C35 C38 1.479(2) . ?
C36 H36 0.9500 . ?
C36 C37 1.377(3) . ?
C37 H37 0.9500 . ?
C38 C39 1.401(2) . ?
C38 C43 1.400(2) . ?
C39 H39 0.9500 . ?
C39 C40 1.392(2) . ?
C40 C41 1.394(2) . ?
C40 C44 1.490(2) . ?
C41 H41 0.9500 . ?
C41 C42 1.395(2) . ?
C42 C43 1.397(2) . ?
C42 C103 1.488(2) . ?
C43 H43 0.9500 . ?
C44 C45 1.391(3) . ?
C44 C49 1.383(3) . ?
C45 H45 0.9500 . ?
C45 C46 1.381(3) . ?
C46 H46 0.9500 . ?
C46 C47 1.379(3) . ?
C47 C48 1.372(3) . ?
C47 C50 1.519(2) . ?
C48 H48 0.9500 . ?
C48 C49 1.386(3) . ?
C49 H49 0.9500 . ?
C50 H50A 0.9900 . ?
C50 H50B 0.9900 . ?
C50 C51 1.509(2) . ?
C51 C52 1.391(2) . ?
C51 C56 1.392(2) . ?
C52 H52 0.9500 . ?
C52 C53 1.387(2) . ?
C53 C54 1.392(2) . ?
C54 C55 1.395(2) . ?
C54 C59 1.516(2) . ?
C55 H55 0.9500 . ?
C55 C56 1.384(2) . ?
C57 H57A 0.9800 . ?
C57 H57B 0.9800 . ?
C57 H57C 0.9800 . ?
C58 H58A 0.9800 . ?
C58 H58B 0.9800 . ?
C58 H58C 0.9800 . ?
C59 H59A 0.9900 . ?
C59 H59B 0.9900 . ?
C59 C60 1.516(2) . ?
C60 C61 1.391(2) . ?
C60 C65 1.391(2) . ?
C61 H61 0.9500 . ?
C61 C62 1.392(2) . ?
C62 C63 1.391(2) . ?
C63 C64 1.396(2) . ?
C63 C68 1.510(2) . ?
C64 H64 0.9500 . ?
C64 C65 1.390(2) . ?
C66 H66A 0.9800 . ?
C66 H66B 0.9800 . ?
C66 H66C 0.9800 . ?
C67 H67A 0.9800 . ?
C67 H67B 0.9800 . ?
C67 H67C 0.9800 . ?
C68 H68A 0.9900 . ?
C68 H68B 0.9900 . ?
C68 C69 1.516(2) . ?
C69 C70 1.390(2) . ?
C69 C74 1.390(2) . ?
C70 H70 0.9500 . ?
C70 C71 1.387(2) . ?
C71 H71 0.9500 . ?
C71 C72 1.394(2) . ?
C72 C73 1.403(2) . ?
C73 H73 0.9500 . ?
C73 C74 1.382(2) . ?
C74 H74 0.9500 . ?
C75 C76 1.389(3) . ?
C75 C80 1.397(3) . ?
C76 H76 0.9500 . ?
C76 C77 1.387(3) . ?
C77 H77 0.9500 . ?
C77 C78 1.374(3) . ?
C78 C79 1.384(3) . ?
C78 C81 1.520(3) . ?
C79 H79 0.9500 . ?
C79 C80 1.385(3) . ?
C80 H80 0.9500 . ?
C81 H81A 0.9900 . ?
C81 H81B 0.9900 . ?
C81 C82 1.520(3) . ?
C82 C83 1.388(3) . ?
C82 C87 1.378(3) . ?
C83 H83 0.9500 . ?
C83 C84 1.388(3) . ?
C84 H84 0.9500 . ?
C84 C85 1.395(3) . ?
C84 O9A 1.559(8) . ?
C85 C86 1.393(4) . ?
C85 C90 1.502(3) . ?
C86 H86 0.9500 . ?
C86 C87 1.377(4) . ?
C87 H87 0.9500 . ?
C87 O10A 1.350(10) . ?
C88 H88A 0.9800 . ?
C88 H88B 0.9800 . ?
C88 H88C 0.9800 . ?
C89 H89A 0.9800 . ?
C89 H89B 0.9800 . ?
C89 H89C 0.9800 . ?
C90 H90A 0.9900 . ?
C90 H90B 0.9900 . ?
C90 C91 1.524(3) . ?
C91 C92 1.382(3) . ?
C91 C96 1.389(3) . ?
C92 C93 1.390(3) . ?
C93 H93 0.9500 . ?
C93 C94 1.393(3) . ?
C94 C95 1.396(3) . ?
C94 C99 1.517(3) . ?
C95 C96 1.392(3) . ?
C96 H96 0.9500 . ?
C97 H97A 0.9800 . ?
C97 H97B 0.9800 . ?
C97 H97C 0.9800 . ?
C98 H98A 0.9800 . ?
C98 H98B 0.9800 . ?
C98 H98C 0.9800 . ?
C99 H99A 0.9900 . ?
C99 H99B 0.9900 . ?
C99 C100 1.520(3) . ?
C100 C101 1.393(3) . ?
C100 C105 1.357(3) . ?
C101 H101 0.9500 . ?
C101 C102 1.380(3) . ?
C102 H102 0.9500 . ?
C102 C103 1.396(3) . ?
C103 C104 1.389(3) . ?
C104 H104 0.9500 . ?
C104 C105 1.385(3) . ?
C105 H105 0.9500 . ?
C106 C107 1.388(3) . ?
C106 C111 1.388(3) . ?
C106 C112 1.498(3) . ?
C107 H107 0.9500 . ?
C107 C108 1.379(3) . ?
C108 C109 1.400(3) . ?
C108 C113 1.502(3) . ?
C109 H109 0.9500 . ?
C109 C110 1.389(3) . ?
C110 C111 1.384(3) . ?
C110 C114 1.518(3) . ?
C111 H111 0.9500 . ?
C112 H11A 0.9800 . ?
C112 H11B 0.9800 . ?
C112 H11C 0.9800 . ?
C113 H11D 0.9800 . ?
C113 H11E 0.9800 . ?
C113 H11F 0.9800 . ?
C114 H11G 0.9800 . ?
C114 H11H 0.9800 . ?
C114 H11I 0.9800 . ?
O9A C88A 1.409(14) . ?
C88A H88D 0.9800 . ?
C88A H88E 0.9800 . ?
C88A H88F 0.9800 . ?
O10A C89A 1.60(4) . ?
C89A H89D 0.9800 . ?
C89A H89E 0.9800 . ?
C89A H89F 0.9800 . ?

loop_
_geom_torsion_atom_site_label_1
_geom_torsion_atom_site_label_2
_geom_torsion_atom_site_label_3
_geom_torsion_atom_site_label_4
_geom_torsion
_geom_torsion_site_symmetry_1
_geom_torsion_site_symmetry_2
_geom_torsion_site_symmetry_3
_geom_torsion_site_symmetry_4
_geom_torsion_publ_flag
O1 C16 C17 C18 177.92(13) . . . . ?
O1 C16 C17 C22 2.6(2) . . . . ?
O3 C25 C26 C27 -179.70(15) . . . . ?
O3 C25 C26 C31 2.4(2) . . . . ?
O5 C53 C54 C55 -178.28(14) . . . . ?
O5 C53 C54 C59 3.1(2) . . . . ?
O7 C62 C63 C64 176.75(14) . . . . ?
O7 C62 C63 C68 0.9(2) . . . . ?
O9 C83 C84 C85 179.22(19) . . . . ?
O10 C86 C87 C82 177.6(2) . . . . ?
O11 C95 C96 C91 177.7(2) . . . . ?
O12 C92 C93 C94 177.55(19) . . . . ?
C1 C2 C3 C4 0.1(3) . . . . ?
C1 C2 C3 C75 177.63(16) . . . . ?
C1 C7 C8 C9 -174.56(17) . . . . ?
C1 C7 C12 C11 175.24(16) . . . . ?
C2 C1 C6 C5 0.6(2) . . . . ?
C2 C1 C7 C8 151.19(17) . . . . ?
C2 C1 C7 C12 -26.5(2) . . . . ?
C2 C3 C4 C5 1.5(3) . . . . ?
C2 C3 C75 C76 -38.0(3) . . . . ?
C2 C3 C75 C80 145.88(19) . . . . ?
C3 C4 C5 C6 -1.9(2) . . . . ?
C3 C4 C5 C72 175.62(15) . . . . ?
C3 C75 C76 C77 -175.14(19) . . . . ?
C3 C75 C80 C79 175.47(18) . . . . ?
C4 C3 C75 C76 139.52(19) . . . . ?
C4 C3 C75 C80 -36.6(3) . . . . ?
C4 C5 C6 C1 0.9(2) . . . . ?
C4 C5 C72 C71 155.61(16) . . . . ?
C4 C5 C72 C73 -27.5(2) . . . . ?
C5 C72 C73 C74 -174.88(15) . . . . ?
C6 C1 C2 C3 -1.1(2) . . . . ?
C6 C1 C7 C8 -26.1(2) . . . . ?
C6 C1 C7 C12 156.16(16) . . . . ?
C6 C5 C72 C71 -26.9(2) . . . . ?
C6 C5 C72 C73 149.98(16) . . . . ?
C7 C1 C2 C3 -178.48(15) . . . . ?
C7 C1 C6 C5 178.00(15) . . . . ?
C7 C8 C9 C10 -1.4(3) . . . . ?
C8 C7 C12 C11 -2.5(3) . . . . ?
C8 C9 C10 C11 -1.3(3) . . . . ?
C8 C9 C10 C13 178.10(16) . . . . ?
C9 C10 C11 C12 2.0(3) . . . . ?
C9 C10 C13 C14 69.8(2) . . . . ?
C10 C11 C12 C7 0.0(3) . . . . ?
C10 C13 C14 C15 -85.67(19) . . . . ?
C10 C13 C14 C19 90.35(18) . . . . ?
C11 C10 C13 C14 -110.90(18) . . . . ?
C12 C7 C8 C9 3.3(3) . . . . ?
C13 C10 C11 C12 -177.38(16) . . . . ?
C13 C14 C15 C16 173.91(14) . . . . ?
C13 C14 C19 O2 1.8(2) . . . . ?
C13 C14 C19 C18 -176.04(14) . . . . ?
C14 C15 C16 O1 -175.64(14) . . . . ?
C14 C15 C16 C17 2.3(2) . . . . ?
C15 C14 C19 O2 177.96(14) . . . . ?
C15 C14 C19 C18 0.1(2) . . . . ?
C15 C16 C17 C18 -0.2(2) . . . . ?
C15 C16 C17 C22 -175.56(14) . . . . ?
C16 C17 C18 C19 -2.0(2) . . . . ?
C16 C17 C22 C23 91.38(18) . . . . ?
C17 C18 C19 O2 -175.67(14) . . . . ?
C17 C18 C19 C14 2.0(2) . . . . ?
C17 C22 C23 C24 -40.1(2) . . . . ?
C17 C22 C23 C28 137.99(16) . . . . ?
C18 C17 C22 C23 -83.91(18) . . . . ?
C19 C14 C15 C16 -2.2(2) . . . . ?
C20 O1 C16 C15 -3.9(2) . . . . ?
C20 O1 C16 C17 178.05(17) . . . . ?
C21 O2 C19 C14 176.38(14) . . . . ?
C21 O2 C19 C18 -5.8(2) . . . . ?
C22 C17 C18 C19 173.48(14) . . . . ?
C22 C23 C24 C25 176.05(15) . . . . ?
C22 C23 C28 O4 4.0(2) . . . . ?
C22 C23 C28 C27 -175.13(15) . . . . ?
C23 C24 C25 O3 -178.69(16) . . . . ?
C23 C24 C25 C26 -0.3(3) . . . . ?
C24 C23 C28 O4 -177.83(14) . . . . ?
C24 C23 C28 C27 3.0(2) . . . . ?
C24 C25 C26 C27 1.8(2) . . . . ?
C24 C25 C26 C31 -176.10(16) . . . . ?
C25 C26 C27 C28 -0.9(2) . . . . ?
C25 C26 C31 C32 73.4(2) . . . . ?
C26 C27 C28 O4 179.37(16) . . . . ?
C26 C27 C28 C23 -1.5(2) . . . . ?
C26 C31 C32 C33 10.7(3) . . . . ?
C26 C31 C32 C37 -168.41(16) . . . . ?
C27 C26 C31 C32 -104.5(2) . . . . ?
C28 C23 C24 C25 -2.1(2) . . . . ?
C29 O3 C25 C24 -2.6(3) . . . . ?
C29 O3 C25 C26 179.01(17) . . . . ?
C30 O4 C28 C23 -174.90(18) . . . . ?
C30 O4 C28 C27 4.2(3) . . . . ?
C31 C26 C27 C28 177.01(15) . . . . ?
C31 C32 C33 C34 -176.75(16) . . . . ?
C31 C32 C37 C36 176.75(16) . . . . ?
C32 C33 C34 C35 -0.1(3) . . . . ?
C33 C32 C37 C36 -2.4(3) . . . . ?
C33 C34 C35 C36 -2.2(2) . . . . ?
C33 C34 C35 C38 175.40(16) . . . . ?
C34 C35 C36 C37 2.2(3) . . . . ?
C34 C35 C38 C39 -148.39(16) . . . . ?
C34 C35 C38 C43 29.8(2) . . . . ?
C35 C36 C37 C32 0.2(3) . . . . ?
C35 C38 C39 C40 -179.73(15) . . . . ?
C35 C38 C43 C42 -177.80(15) . . . . ?
C36 C35 C38 C39 29.1(2) . . . . ?
C36 C35 C38 C43 -152.65(16) . . . . ?
C37 C32 C33 C34 2.4(3) . . . . ?
C38 C35 C36 C37 -175.50(16) . . . . ?
C38 C39 C40 C41 -2.6(2) . . . . ?
C38 C39 C40 C44 177.10(15) . . . . ?
C39 C38 C43 C42 0.5(2) . . . . ?
C39 C40 C41 C42 0.9(3) . . . . ?
C39 C40 C44 C45 153.10(19) . . . . ?
C39 C40 C44 C49 -26.1(3) . . . . ?
C40 C41 C42 C43 1.5(2) . . . . ?
C40 C41 C42 C103 -176.28(16) . . . . ?
C40 C44 C45 C46 177.53(19) . . . . ?
C40 C44 C49 C48 -177.73(18) . . . . ?
C41 C40 C44 C45 -27.2(3) . . . . ?
C41 C40 C44 C49 153.64(18) . . . . ?
C41 C42 C43 C38 -2.1(2) . . . . ?
C41 C42 C103 C102 -19.9(3) . . . . ?
C41 C42 C103 C104 155.57(19) . . . . ?
C42 C103 C104 C105 -174.7(2) . . . . ?
C43 C38 C39 C40 2.0(2) . . . . ?
C43 C42 C103 C102 162.46(18) . . . . ?
C43 C42 C103 C104 -22.1(3) . . . . ?
C44 C40 C41 C42 -178.86(16) . . . . ?
C44 C45 C46 C47 0.4(3) . . . . ?
C45 C44 C49 C48 3.1(3) . . . . ?
C45 C46 C47 C48 2.7(3) . . . . ?
C45 C46 C47 C50 -179.34(19) . . . . ?
C46 C47 C48 C49 -3.0(3) . . . . ?
C46 C47 C50 C51 -115.0(2) . . . . ?
C47 C48 C49 C44 0.0(3) . . . . ?
C47 C50 C51 C52 -106.87(18) . . . . ?
C47 C50 C51 C56 69.9(2) . . . . ?
C48 C47 C50 C51 62.9(2) . . . . ?
C49 C44 C45 C46 -3.3(3) . . . . ?
C50 C47 C48 C49 179.15(18) . . . . ?
C50 C51 C52 C53 176.16(15) . . . . ?
C50 C51 C56 O6 4.4(2) . . . . ?
C50 C51 C56 C55 -174.75(15) . . . . ?
C51 C52 C53 O5 179.15(14) . . . . ?
C51 C52 C53 C54 -1.7(2) . . . . ?
C52 C51 C56 O6 -178.73(14) . . . . ?
C52 C51 C56 C55 2.1(2) . . . . ?
C52 C53 C54 C55 2.5(2) . . . . ?
C52 C53 C54 C59 -176.17(15) . . . . ?
C53 C54 C55 C56 -1.1(2) . . . . ?
C53 C54 C59 C60 135.99(16) . . . . ?
C54 C55 C56 O6 179.63(15) . . . . ?
C54 C55 C56 C51 -1.2(2) . . . . ?
C54 C59 C60 C61 -86.00(19) . . . . ?
C54 C59 C60 C65 90.56(19) . . . . ?
C55 C54 C59 C60 -42.6(2) . . . . ?
C56 C51 C52 C53 -0.6(2) . . . . ?
C57 O5 C53 C52 -5.0(2) . . . . ?
C57 O5 C53 C54 175.77(16) . . . . ?
C58 O6 C56 C51 -172.93(17) . . . . ?
C58 O6 C56 C55 6.2(2) . . . . ?
C59 C54 C55 C56 177.63(15) . . . . ?
C59 C60 C61 C62 175.09(15) . . . . ?
C59 C60 C65 O8 1.5(2) . . . . ?
C59 C60 C65 C64 -177.63(14) . . . . ?
C60 C61 C62 O7 -175.08(16) . . . . ?
C60 C61 C62 C63 2.7(3) . . . . ?
C61 C60 C65 O8 178.10(14) . . . . ?
C61 C60 C65 C64 -1.0(2) . . . . ?
C61 C62 C63 C64 -1.2(2) . . . . ?
C61 C62 C63 C68 -177.11(15) . . . . ?
C62 C63 C64 C65 -1.4(2) . . . . ?
C62 C63 C68 C69 90.84(19) . . . . ?
C63 C64 C65 O8 -176.55(14) . . . . ?
C63 C64 C65 C60 2.5(2) . . . . ?
C63 C68 C69 C70 -100.10(18) . . . . ?
C63 C68 C69 C74 78.86(19) . . . . ?
C64 C63 C68 C69 -84.99(19) . . . . ?
C65 C60 C61 C62 -1.6(2) . . . . ?
C66 O7 C62 C61 -14.4(3) . . . . ?
C66 O7 C62 C63 167.73(19) . . . . ?
C67 O8 C65 C60 -166.63(16) . . . . ?
C67 O8 C65 C64 12.5(2) . . . . ?
C68 C63 C64 C65 174.56(15) . . . . ?
C68 C69 C70 C71 -178.32(15) . . . . ?
C68 C69 C74 C73 178.39(15) . . . . ?
C69 C70 C71 C72 -0.3(3) . . . . ?
C70 C69 C74 C73 -2.6(2) . . . . ?
C70 C71 C72 C5 174.91(15) . . . . ?
C70 C71 C72 C73 -2.1(2) . . . . ?
C71 C72 C73 C74 2.2(2) . . . . ?
C72 C5 C6 C1 -176.68(15) . . . . ?
C72 C73 C74 C69 0.2(3) . . . . ?
C74 C69 C70 C71 2.7(2) . . . . ?
C75 C3 C4 C5 -176.13(16) . . . . ?
C75 C76 C77 C78 -0.6(3) . . . . ?
C76 C75 C80 C79 -0.8(3) . . . . ?
C76 C77 C78 C79 -0.3(3) . . . . ?
C76 C77 C78 C81 -178.4(2) . . . . ?
C77 C78 C79 C80 0.6(3) . . . . ?
C77 C78 C81 C82 94.1(3) . . . . ?
C78 C79 C80 C75 -0.1(3) . . . . ?
C78 C81 C82 C83 -84.5(3) . . . . ?
C78 C81 C82 C87 90.2(3) . . . . ?
C79 C78 C81 C82 -84.0(3) . . . . ?
C80 C75 C76 C77 1.1(3) . . . . ?
C81 C78 C79 C80 178.7(2) . . . . ?
C81 C82 C83 O9 -5.1(3) . . . . ?
C81 C82 C83 C84 174.45(18) . . . . ?
C81 C82 C87 C86 -173.74(19) . . . . ?
C81 C82 C87 O10A -7.1(8) . . . . ?
C82 C83 C84 C85 -0.3(3) . . . . ?
C82 C83 C84 O9A -174.9(4) . . . . ?
C82 C87 O10A C89A 168.0(14) . . . . ?
C83 C82 C87 C86 1.0(3) . . . . ?
C83 C82 C87 O10A 167.7(7) . . . . ?
C83 C84 C85 C86 0.2(3) . . . . ?
C83 C84 C85 C90 -177.07(18) . . . . ?
C83 C84 O9A C88A -3.2(12) . . . . ?
C84 C85 C86 O10 -178.22(18) . . . . ?
C84 C85 C86 C87 0.5(3) . . . . ?
C84 C85 C90 C91 85.7(3) . . . . ?
C85 C84 O9A C88A -177.5(11) . . . . ?
C85 C86 C87 C82 -1.1(3) . . . . ?
C85 C86 C87 O10A -172.3(5) . . . . ?
C85 C90 C91 C92 153.4(2) . . . . ?
C85 C90 C91 C96 -27.5(4) . . . . ?
C86 C85 C90 C91 -91.6(3) . . . . ?
C86 C87 O10A C89A -23.5(16) . . . . ?
C87 C82 C83 O9 -179.87(19) . . . . ?
C87 C82 C83 C84 -0.3(3) . . . . ?
C88 O9 C83 C82 168.6(3) . . . . ?
C88 O9 C83 C84 -10.9(4) . . . . ?
C89 O10 C86 C85 172.5(3) . . . . ?
C89 O10 C86 C87 -6.2(4) . . . . ?
C90 C85 C86 O10 -1.0(3) . . . . ?
C90 C85 C86 C87 177.73(19) . . . . ?
C90 C91 C92 O12 1.9(3) . . . . ?
C90 C91 C92 C93 -177.9(2) . . . . ?
C90 C91 C96 C95 -179.2(2) . . . . ?
C91 C92 C93 C94 -2.7(3) . . . . ?
C92 C91 C96 C95 -0.2(4) . . . . ?
C92 C93 C94 C95 -0.6(3) . . . . ?
C92 C93 C94 C99 178.32(19) . . . . ?
C93 C94 C95 O11 -177.38(19) . . . . ?
C93 C94 C95 C96 3.4(3) . . . . ?
C93 C94 C99 C100 -114.0(2) . . . . ?
C94 C95 C96 C91 -3.1(4) . . . . ?
C94 C99 C100 C101 58.1(3) . . . . ?
C94 C99 C100 C105 -121.3(2) . . . . ?
C95 C94 C99 C100 64.8(3) . . . . ?
C96 C91 C92 O12 -177.2(2) . . . . ?
C96 C91 C92 C93 3.0(3) . . . . ?
C97 O12 C92 C91 177.4(2) . . . . ?
C97 O12 C92 C93 -2.8(3) . . . . ?
C98 O11 C95 C94 177.9(2) . . . . ?
C98 O11 C95 C96 -2.8(3) . . . . ?
C99 C94 C95 O11 3.7(3) . . . . ?
C99 C94 C95 C96 -175.5(2) . . . . ?
C99 C100 C101 C102 -177.8(2) . . . . ?
C99 C100 C105 C104 177.7(2) . . . . ?
C100 C101 C102 C103 -0.1(4) . . . . ?
C101 C100 C105 C104 -1.7(4) . . . . ?
C101 C102 C103 C42 174.5(2) . . . . ?
C101 C102 C103 C104 -1.2(3) . . . . ?
C102 C103 C104 C105 1.0(3) . . . . ?
C103 C42 C43 C38 175.59(15) . . . . ?
C103 C104 C105 C100 0.4(4) . . . . ?
C105 C100 C101 C102 1.6(3) . . . . ?
C106 C107 C108 C109 -0.9(3) . . . . ?
C106 C107 C108 C113 176.7(2) . . . . ?
C107 C106 C111 C110 -0.5(3) . . . . ?
C107 C108 C109 C110 1.7(3) . . . . ?
C108 C109 C110 C111 -1.9(3) . . . . ?
C108 C109 C110 C114 175.0(2) . . . . ?
C109 C110 C111 C106 1.3(3) . . . . ?
C111 C106 C107 C108 0.3(3) . . . . ?
C112 C106 C107 C108 -178.0(2) . . . . ?
C112 C106 C111 C110 177.8(2) . . . . ?
C113 C108 C109 C110 -175.9(2) . . . . ?
C114 C110 C111 C106 -175.6(2) . . . . ?
O9A C84 C85 C86 174.2(4) . . . . ?
O9A C84 C85 C90 -3.1(5) . . . . ?

loop_
_smtbx_masks_void_nr
_smtbx_masks_void_average_x
_smtbx_masks_void_average_y
_smtbx_masks_void_average_z
_smtbx_masks_void_volume
_smtbx_masks_void_count_electrons
_smtbx_masks_void_content
1 -0.743 0.000 0.000 1498.2 296.7 ?
2 0.284 0.801 0.600 17.9 0.0 ?
3 0.716 0.199 0.400 17.9 0.0 ?
